data_1515599
loop_
_publ_author_name
'Lam, Oanh P.'
'Heinemann, Frank W.'
'Meyer, Karsten'

_publ_section_title
;
 Activation of elemental S, Se and Te with uranium(iii): bridging U--E--U
 (E = S, Se) and diamond-core complexes U--(E)2--U (E = O, S, Se, Te)
;
_journal_issue 8
_journal_name_full 'Chemical Science'
_journal_page_first 1538
_journal_paper_doi 10.1039/c1sc00151e
_journal_volume 2
_journal_year 2011
_chemical_formula_moiety 'C113 H137 N3 O9 U2, 2.5(C4 H10 O2)'
_chemical_formula_sum 'C123 H162 N3 O14 U2'
_chemical_formula_weight 2382.62
_chemical_name_systematic
;
?
;
_space_group_IT_number 2
_symmetry_cell_setting triclinic
_symmetry_space_group_name_Hall '-P 1'
_symmetry_space_group_name_H-M 'P -1'
_atom_sites_solution_hydrogens geom
_atom_sites_solution_primary direct
_atom_sites_solution_secondary difmap
_audit_creation_method SHELXL-97
_cell_angle_alpha 99.027(6)
_cell_angle_beta 100.160(7)
_cell_angle_gamma 96.211(8)
_cell_formula_units_Z 2
_cell_length_a 15.1722(16)
_cell_length_b 16.9264(12)
_cell_length_c 21.8980(16)
_cell_measurement_reflns_used 253
_cell_measurement_temperature 150(2)
_cell_measurement_theta_max 20.00
_cell_measurement_theta_min 6.00
_cell_volume 5413.2(8)
_computing_structure_refinement 'SHELXL-97 (Sheldrick, 1997)'
_computing_structure_solution 'SHELXS-97 (Sheldrick, 1990)'
_diffrn_ambient_temperature 150(2)
_diffrn_detector_area_resol_mean 9
_diffrn_measured_fraction_theta_full 0.998
_diffrn_measured_fraction_theta_max 0.998
_diffrn_measurement_device_type 'Bruker-Nonius KappaCCD'
_diffrn_measurement_method
;
\f- and \w-rotations with 1.50 \% and 30 sec per frame
;
_diffrn_radiation_monochromator graphite
_diffrn_radiation_source 'fine-focus sealed tube'
_diffrn_radiation_type MoK\a
_diffrn_radiation_wavelength 0.71073
_diffrn_reflns_av_R_equivalents 0.1035
_diffrn_reflns_av_sigmaI/netI 0.1054
_diffrn_reflns_limit_h_max 19
_diffrn_reflns_limit_h_min -19
_diffrn_reflns_limit_k_max 21
_diffrn_reflns_limit_k_min -21
_diffrn_reflns_limit_l_max 27
_diffrn_reflns_limit_l_min -28
_diffrn_reflns_number 78618
_diffrn_reflns_theta_full 27.10
_diffrn_reflns_theta_max 27.10
_diffrn_reflns_theta_min 3.14
_exptl_absorpt_coefficient_mu 3.053
_exptl_absorpt_correction_T_max 0.614
_exptl_absorpt_correction_T_min 0.474
_exptl_absorpt_correction_type multi-scan
_exptl_absorpt_process_details 'SADABS, Bruker-AXS, 2002'
_exptl_crystal_colour 'orange brown'
_exptl_crystal_density_diffrn 1.462
_exptl_crystal_density_method 'not measured'
_exptl_crystal_description prism
_exptl_crystal_F_000 2434
_exptl_crystal_size_max 0.23
_exptl_crystal_size_mid 0.18
_exptl_crystal_size_min 0.16
_refine_diff_density_max 4.288
_refine_diff_density_min -2.099
_refine_diff_density_rms 0.172
_refine_ls_extinction_method none
_refine_ls_goodness_of_fit_ref 1.017
_refine_ls_hydrogen_treatment constr
_refine_ls_matrix_type full
_refine_ls_number_parameters 1482
_refine_ls_number_reflns 23840
_refine_ls_number_restraints 429
_refine_ls_restrained_S_all 1.015
_refine_ls_R_factor_all 0.1064
_refine_ls_R_factor_gt 0.0522
_refine_ls_shift/su_max 0.003
_refine_ls_shift/su_mean 0.000
_refine_ls_structure_factor_coef Fsqd
_refine_ls_weighting_details 'calc w=1/[\s^2^(Fo^2^)+(0.0402P)^2^+21.7538P] where P=(Fo^2^+2Fc^2^)/3'
_refine_ls_weighting_scheme calc
_refine_ls_wR_factor_gt 0.1000
_refine_ls_wR_factor_ref 0.1188
_reflns_number_gt 15343
_reflns_number_total 23840
_reflns_threshold_expression >2sigma(I)
_cod_data_source_file c1sc00151e.txt
_cod_data_source_block opl1020
_cod_original_cell_volume 5413.0(8)
_cod_original_sg_symbol_Hall -P1
_cod_original_sg_symbol_H-M P-1
_cod_database_code 1515599

loop_
_symmetry_equiv_pos_as_xyz
'x, y, z'
'-x, -y, -z'

loop_
_atom_site_label
_atom_site_type_symbol
_atom_site_fract_x
_atom_site_fract_y
_atom_site_fract_z
_atom_site_U_iso_or_equiv
_atom_site_adp_type
_atom_site_occupancy
_atom_site_symmetry_multiplicity
_atom_site_calc_flag
_atom_site_refinement_flags
_atom_site_disorder_assembly
_atom_site_disorder_group
U1 U 0.785677(15) 0.655040(15) 0.287891(12) 0.01447(7) Uani 1 1 d . A .
U2 U 0.720781(16) 0.784883(15) 0.188047(12) 0.01538(7) Uani 1 1 d . . .
O1 O 0.8400(3) 0.5648(3) 0.2312(2) 0.0173(10) Uani 1 1 d . . .
O2 O 0.7832(3) 0.7290(3) 0.3768(2) 0.0222(11) Uani 1 1 d . . .
O3 O 0.7487(3) 0.5502(3) 0.3279(2) 0.0217(11) Uani 1 1 d . . .
O4 O 0.7634(3) 0.7004(3) 0.1189(2) 0.0233(11) Uani 1 1 d . A .
O5 O 0.6169(3) 0.8553(3) 0.2104(3) 0.0379(15) Uani 1 1 d . A .
O6 O 0.7177(6) 0.8702(5) 0.1274(4) 0.0070(18) Uani 0.501(4) 1 d PU A 1
O7 O 0.6721(3) 0.6930(3) 0.2297(2) 0.0164(10) Uani 1 1 d . A .
O8 O 0.8397(3) 0.7451(3) 0.2532(2) 0.0206(11) Uani 1 1 d . A .
O9 O 0.8055(3) 0.8992(3) 0.2636(2) 0.0226(11) Uani 1 1 d . A .
N1 N 0.9354(3) 0.6452(3) 0.3554(3) 0.0179(12) Uani 1 1 d . . .
N2 N 0.5810(4) 0.7301(3) 0.1011(3) 0.0182(12) Uani 1 1 d . A .
C1 C 1.0024(4) 0.6332(4) 0.3120(3) 0.0169(14) Uani 1 1 d . A .
H1A H 0.9986 0.6748 0.2848 0.020 Uiso 1 1 calc R . .
H1B H 1.0641 0.6432 0.3382 0.020 Uiso 1 1 calc R . .
C2 C 0.9909(4) 0.5524(4) 0.2704(3) 0.0157(14) Uani 1 1 d . . .
C3 C 0.9086(4) 0.5197(4) 0.2301(3) 0.0152(13) Uani 1 1 d . A .
C4 C 0.8977(4) 0.4438(4) 0.1908(3) 0.0179(14) Uani 1 1 d . . .
C5 C 0.9751(5) 0.4065(5) 0.1901(3) 0.0265(17) Uani 1 1 d . A .
H5A H 0.9702 0.3560 0.1628 0.032 Uiso 1 1 calc R . .
C6 C 1.0591(5) 0.4394(5) 0.2271(4) 0.0321(18) Uani 1 1 d . . .
C7 C 1.0655(5) 0.5116(5) 0.2683(3) 0.0259(17) Uani 1 1 d . A .
H7A H 1.1216 0.5337 0.2955 0.031 Uiso 1 1 calc R . .
C8 C 0.9706(4) 0.7264(4) 0.3965(3) 0.0220(15) Uani 1 1 d . A .
H8A H 0.9710 0.7670 0.3685 0.026 Uiso 1 1 calc R . .
H8B H 1.0343 0.7252 0.4161 0.026 Uiso 1 1 calc R . .
C9 C 0.9223(4) 0.7567(4) 0.4486(3) 0.0201(15) Uani 1 1 d . . .
C10 C 0.8298(4) 0.7635(4) 0.4355(3) 0.0211(15) Uani 1 1 d . A .
C11 C 0.7893(5) 0.8034(4) 0.4819(3) 0.0242(16) Uani 1 1 d . . .
C12 C 0.8447(5) 0.8348(5) 0.5407(4) 0.0305(18) Uani 1 1 d . A .
H12A H 0.8188 0.8635 0.5724 0.037 Uiso 1 1 calc R . .
C13 C 0.9358(5) 0.8262(5) 0.5553(4) 0.0308(18) Uani 1 1 d . . .
C14 C 0.9742(5) 0.7867(4) 0.5084(3) 0.0228(16) Uani 1 1 d . A .
H14A H 1.0364 0.7802 0.5172 0.027 Uiso 1 1 calc R . .
C15 C 0.9313(4) 0.5788(4) 0.3933(3) 0.0219(15) Uani 1 1 d U A .
H15A H 0.9335 0.5274 0.3653 0.026 Uiso 1 1 calc R . .
H15B H 0.9863 0.5889 0.4268 0.026 Uiso 1 1 calc R . .
C16 C 0.8516(4) 0.5674(4) 0.4234(3) 0.0134(13) Uani 1 1 d U . .
C17 C 0.7629(4) 0.5473(4) 0.3903(3) 0.0175(14) Uani 1 1 d . A .
C18 C 0.6900(5) 0.5220(4) 0.4185(3) 0.0186(15) Uani 1 1 d . . .
C19 C 0.7097(5) 0.5271(4) 0.4843(3) 0.0229(16) Uani 1 1 d . A .
H19A H 0.6619 0.5115 0.5047 0.028 Uiso 1 1 calc R . .
C20 C 0.7963(5) 0.5540(5) 0.5216(3) 0.0282(17) Uani 1 1 d . . .
C21 C 0.8669(5) 0.5730(4) 0.4910(3) 0.0253(16) Uani 1 1 d U A .
H21A H 0.9263 0.5900 0.5152 0.030 Uiso 1 1 calc R . .
C22 C 0.8051(4) 0.4021(4) 0.1516(3) 0.0158(14) Uani 1 1 d . A .
C23 C 0.6470(5) 0.3444(4) 0.1590(3) 0.0224(16) Uani 1 1 d . A .
H23A H 0.6054 0.3351 0.1887 0.027 Uiso 1 1 calc R . .
C24 C 0.7208(4) 0.2777(4) 0.0750(3) 0.0192(15) Uani 1 1 d . A .
H24A H 0.7285 0.2248 0.0503 0.023 Uiso 1 1 calc R . .
C25 C 0.6708(5) 0.4124(4) 0.0681(3) 0.0233(16) Uani 1 1 d . A .
H25A H 0.6446 0.4474 0.0389 0.028 Uiso 1 1 calc R . .
C26 C 0.7399(4) 0.3863(4) 0.1964(3) 0.0168(14) Uani 1 1 d . . .
H26A H 0.7656 0.3519 0.2257 0.020 Uiso 1 1 calc R A .
H26B H 0.7329 0.4382 0.2218 0.020 Uiso 1 1 calc R . .
C27 C 0.7636(4) 0.4538(4) 0.1049(3) 0.0188(15) Uani 1 1 d . . .
H27A H 0.7575 0.5072 0.1284 0.023 Uiso 1 1 calc R A .
H27B H 0.8043 0.4625 0.0752 0.023 Uiso 1 1 calc R . .
C28 C 0.6565(5) 0.2627(4) 0.1193(3) 0.0218(15) Uani 1 1 d . . .
H28A H 0.6802 0.2263 0.1475 0.026 Uiso 1 1 calc R A .
H28B H 0.5965 0.2365 0.0946 0.026 Uiso 1 1 calc R . .
C29 C 0.6812(5) 0.3309(4) 0.0297(3) 0.0260(16) Uani 1 1 d . . .
H29A H 0.6215 0.3040 0.0050 0.031 Uiso 1 1 calc R A .
H29B H 0.7218 0.3397 -0.0001 0.031 Uiso 1 1 calc R . .
C30 C 0.8132(4) 0.3201(4) 0.1133(3) 0.0198(15) Uani 1 1 d . . .
H30A H 0.8388 0.2853 0.1422 0.024 Uiso 1 1 calc R A .
H30B H 0.8551 0.3283 0.0842 0.024 Uiso 1 1 calc R . .
C31 C 0.6081(5) 0.3984(4) 0.1141(3) 0.0245(16) Uani 1 1 d . . .
H31A H 0.5476 0.3724 0.0902 0.029 Uiso 1 1 calc R A .
H31B H 0.6012 0.4509 0.1386 0.029 Uiso 1 1 calc R . .
C32 C 1.1414(5) 0.3960(6) 0.2220(5) 0.054(3) Uani 1 1 d . A .
H32A H 1.1855 0.4108 0.2619 0.081 Uiso 1 1 calc R . .
H32B H 1.1691 0.4118 0.1878 0.081 Uiso 1 1 calc R . .
H32C H 1.1224 0.3374 0.2132 0.081 Uiso 1 1 calc R . .
C33 C 0.6877(5) 0.8100(4) 0.4727(4) 0.0245(16) Uani 1 1 d . A .
C34 C 0.5601(5) 0.8688(5) 0.5185(5) 0.042(2) Uani 1 1 d . A .
H34A H 0.5470 0.9058 0.5552 0.050 Uiso 1 1 calc R . .
C35 C 0.5338(5) 0.7267(5) 0.4593(4) 0.0286(17) Uani 1 1 d . A .
H35A H 0.5022 0.6710 0.4568 0.034 Uiso 1 1 calc R . .
C36 C 0.5473(5) 0.8419(5) 0.4023(4) 0.034(2) Uani 1 1 d . A .
H36A H 0.5256 0.8613 0.3621 0.040 Uiso 1 1 calc R . .
C37 C 0.6619(5) 0.8661(5) 0.5276(4) 0.036(2) Uani 1 1 d . . .
H37A H 0.6825 0.8469 0.5675 0.043 Uiso 1 1 calc R A .
H37B H 0.6937 0.9214 0.5313 0.043 Uiso 1 1 calc R . .
C38 C 0.6506(5) 0.8419(5) 0.4119(4) 0.0313(18) Uani 1 1 d . . .
H38A H 0.6808 0.8976 0.4147 0.038 Uiso 1 1 calc R A .
H38B H 0.6650 0.8076 0.3751 0.038 Uiso 1 1 calc R . .
C39 C 0.5119(5) 0.7829(5) 0.5153(4) 0.036(2) Uani 1 1 d . . .
H39A H 0.5327 0.7635 0.5550 0.043 Uiso 1 1 calc R A .
H39B H 0.4457 0.7833 0.5097 0.043 Uiso 1 1 calc R . .
C40 C 0.5004(5) 0.7561(5) 0.3985(4) 0.0295(18) Uani 1 1 d . . .
H40A H 0.4341 0.7557 0.3921 0.035 Uiso 1 1 calc R A .
H40B H 0.5139 0.7197 0.3624 0.035 Uiso 1 1 calc R . .
C41 C 0.6368(5) 0.7243(4) 0.4691(3) 0.0243(16) Uani 1 1 d . . .
H41A H 0.6504 0.6867 0.4337 0.029 Uiso 1 1 calc R A .
H41B H 0.6574 0.7043 0.5086 0.029 Uiso 1 1 calc R . .
C42 C 0.5267(5) 0.8994(5) 0.4579(5) 0.049(3) Uani 1 1 d . . .
H42A H 0.5576 0.9546 0.4601 0.059 Uiso 1 1 calc R A .
H42B H 0.4608 0.9012 0.4523 0.059 Uiso 1 1 calc R . .
C43 C 0.9912(5) 0.8589(6) 0.6209(3) 0.042(2) Uani 1 1 d . A .
H43A H 1.0501 0.8861 0.6176 0.062 Uiso 1 1 calc R . .
H43B H 1.0000 0.8142 0.6438 0.062 Uiso 1 1 calc R . .
H43C H 0.9592 0.8975 0.6435 0.062 Uiso 1 1 calc R . .
C44 C 0.5969(4) 0.4853(4) 0.3791(3) 0.0214(16) Uani 1 1 d . A .
C45 C 0.4355(5) 0.4258(5) 0.3829(4) 0.0287(18) Uani 1 1 d . A .
H45A H 0.3941 0.4120 0.4116 0.034 Uiso 1 1 calc R . .
C46 C 0.5097(5) 0.3693(4) 0.2947(4) 0.0264(17) Uani 1 1 d . A .
H46A H 0.5156 0.3188 0.2660 0.032 Uiso 1 1 calc R . .
C47 C 0.4613(5) 0.5063(4) 0.2989(3) 0.0234(16) Uani 1 1 d . A .
H47A H 0.4362 0.5455 0.2731 0.028 Uiso 1 1 calc R . .
C48 C 0.5284(5) 0.4630(5) 0.4210(4) 0.0266(17) Uani 1 1 d . . .
H48A H 0.5526 0.4244 0.4471 0.032 Uiso 1 1 calc R A .
H48B H 0.5223 0.5124 0.4500 0.032 Uiso 1 1 calc R . .
C49 C 0.5532(5) 0.5446(4) 0.3389(4) 0.0242(16) Uani 1 1 d . . .
H49A H 0.5458 0.5940 0.3673 0.029 Uiso 1 1 calc R A .
H49B H 0.5940 0.5606 0.3110 0.029 Uiso 1 1 calc R . .
C50 C 0.4451(5) 0.3497(5) 0.3381(4) 0.0286(17) Uani 1 1 d . . .
H50A H 0.4681 0.3096 0.3629 0.034 Uiso 1 1 calc R A .
H50B H 0.3850 0.3258 0.3123 0.034 Uiso 1 1 calc R . .
C51 C 0.4713(5) 0.4305(5) 0.2554(4) 0.0309(18) Uani 1 1 d . . .
H51A H 0.5126 0.4440 0.2270 0.037 Uiso 1 1 calc R A .
H51B H 0.4118 0.4063 0.2290 0.037 Uiso 1 1 calc R . .
C52 C 0.6032(5) 0.4071(4) 0.3349(3) 0.0239(16) Uani 1 1 d . . .
H52A H 0.6278 0.3680 0.3602 0.029 Uiso 1 1 calc R A .
H52B H 0.6454 0.4190 0.3067 0.029 Uiso 1 1 calc R . .
C53 C 0.3968(5) 0.4857(5) 0.3427(4) 0.0307(18) Uani 1 1 d . . .
H53A H 0.3366 0.4615 0.3173 0.037 Uiso 1 1 calc R A .
H53B H 0.3896 0.5356 0.3706 0.037 Uiso 1 1 calc R . .
C54 C 0.8130(6) 0.5602(6) 0.5913(4) 0.045(2) Uani 1 1 d . A .
H54A H 0.8769 0.5575 0.6071 0.067 Uiso 1 1 calc R . .
H54B H 0.7756 0.5155 0.6022 0.067 Uiso 1 1 calc R . .
H54C H 0.7973 0.6117 0.6107 0.067 Uiso 1 1 calc R . .
C55 C 0.5817(4) 0.6419(4) 0.0777(3) 0.0179(14) Uani 1 1 d . . .
H55A H 0.5918 0.6147 0.1147 0.021 Uiso 1 1 calc R A .
H55B H 0.5211 0.6189 0.0524 0.021 Uiso 1 1 calc R . .
C56 C 0.6507(4) 0.6219(4) 0.0387(3) 0.0184(15) Uani 1 1 d . A .
C57 C 0.7435(4) 0.6499(4) 0.0626(3) 0.0168(14) Uani 1 1 d . . .
C58 C 0.8103(4) 0.6257(4) 0.0282(3) 0.0182(15) Uani 1 1 d . A .
C59 C 0.7783(4) 0.5750(4) -0.0296(3) 0.0178(14) Uani 1 1 d . . .
H59A H 0.8214 0.5585 -0.0538 0.021 Uiso 1 1 calc R A .
C60 C 0.6874(5) 0.5465(4) -0.0547(3) 0.0235(16) Uani 1 1 d . A .
C61 C 0.6243(4) 0.5711(4) -0.0201(3) 0.0196(15) Uani 1 1 d . . .
H61A H 0.5618 0.5531 -0.0365 0.024 Uiso 1 1 calc R A .
C62 C 0.4983(4) 0.7330(4) 0.1307(4) 0.0237(16) Uani 1 1 d . . .
H62A H 0.4465 0.6982 0.1013 0.028 Uiso 1 1 calc R A .
H62B H 0.5092 0.7099 0.1697 0.028 Uiso 1 1 calc R . .
C63 C 0.4729(5) 0.8158(4) 0.1466(4) 0.0264(17) Uani 1 1 d . A .
C64 C 0.5347(5) 0.8763(5) 0.1897(4) 0.033(2) Uani 1 1 d . . .
C65 C 0.5099(5) 0.9534(5) 0.2075(4) 0.0310(19) Uani 1 1 d . A .
C66 C 0.4229(5) 0.9655(5) 0.1788(4) 0.036(2) Uani 1 1 d . . .
H66A H 0.4045 1.0166 0.1905 0.044 Uiso 1 1 calc R A .
C67 C 0.3621(5) 0.9082(4) 0.1345(4) 0.035(2) Uani 1 1 d . A .
C68 C 0.3881(5) 0.8323(4) 0.1207(4) 0.0326(19) Uani 1 1 d . . .
H68A H 0.3466 0.7905 0.0928 0.039 Uiso 1 1 calc R A .
C69 C 0.5746(6) 0.7748(4) 0.0466(3) 0.0312(19) Uani 1 1 d . . .
H69A H 0.5336 0.7388 0.0104 0.037 Uiso 0.501(4) 1 calc PR A 1
H69B H 0.5433 0.8218 0.0579 0.037 Uiso 0.501(4) 1 calc PR A 1
H69C H 0.5095 0.7712 0.0282 0.037 Uiso 0.499(4) 1 calc PR A 2
H69D H 0.6023 0.7443 0.0144 0.037 Uiso 0.499(4) 1 calc PR A 2
C70 C 0.6452(8) 0.8019(8) 0.0259(6) 0.016(2) Uani 0.501(4) 1 d PU A 1
C71 C 0.7148(8) 0.8593(8) 0.0641(6) 0.011(2) Uani 0.501(4) 1 d PU A 1
C72 C 0.7791(8) 0.9026(7) 0.0380(6) 0.014(2) Uani 0.501(4) 1 d PU A 1
C73 C 0.7770(9) 0.8792(8) -0.0281(6) 0.015(2) Uani 0.501(4) 1 d PU A 1
H73A H 0.8208 0.9059 -0.0468 0.018 Uiso 0.501(4) 1 calc PR A 1
C74 C 0.7111(16) 0.8171(14) -0.0660(9) 0.027(3) Uani 0.501(4) 1 d PU A 1
C75 C 0.6440(9) 0.7831(8) -0.0396(6) 0.015(2) Uani 0.501(4) 1 d PU A 1
H75A H 0.5957 0.7459 -0.0659 0.018 Uiso 0.501(4) 1 calc PR A 1
C76 C 0.9110(4) 0.6544(4) 0.0529(3) 0.0165(14) Uani 1 1 d . . .
C77 C 1.0702(5) 0.6405(4) 0.0347(3) 0.0227(16) Uani 1 1 d . . .
H77A H 1.1058 0.6119 0.0061 0.027 Uiso 1 1 calc R A .
C78 C 1.0432(4) 0.6673(4) 0.1449(3) 0.0242(16) Uani 1 1 d . . .
H78A H 1.0612 0.6559 0.1885 0.029 Uiso 1 1 calc R A .
C79 C 1.0329(5) 0.7750(4) 0.0793(4) 0.0269(17) Uani 1 1 d . . .
H79A H 1.0450 0.8345 0.0802 0.032 Uiso 1 1 calc R A .
C80 C 0.9690(5) 0.6116(4) 0.0099(3) 0.0212(15) Uani 1 1 d . A .
H80A H 0.9567 0.5525 0.0078 0.025 Uiso 1 1 calc R . .
H80B H 0.9517 0.6228 -0.0333 0.025 Uiso 1 1 calc R . .
C81 C 0.9321(4) 0.7463(4) 0.0549(4) 0.0216(16) Uani 1 1 d . A .
H81A H 0.9140 0.7585 0.0121 0.026 Uiso 1 1 calc R . .
H81B H 0.8969 0.7755 0.0829 0.026 Uiso 1 1 calc R . .
C82 C 1.0983(4) 0.6232(4) 0.1011(4) 0.0248(17) Uani 1 1 d . A .
H82A H 1.1636 0.6420 0.1168 0.030 Uiso 1 1 calc R . .
H82B H 1.0873 0.5643 0.1004 0.030 Uiso 1 1 calc R . .
C83 C 1.0598(5) 0.7585(4) 0.1464(4) 0.0289(18) Uani 1 1 d . A .
H83A H 1.0236 0.7865 0.1741 0.035 Uiso 1 1 calc R . .
H83B H 1.1245 0.7793 0.1633 0.035 Uiso 1 1 calc R . .
C84 C 0.9416(4) 0.6358(4) 0.1194(3) 0.0217(15) Uani 1 1 d . A .
H84A H 0.9309 0.5767 0.1179 0.026 Uiso 1 1 calc R . .
H84B H 0.9054 0.6616 0.1483 0.026 Uiso 1 1 calc R . .
C85 C 1.0888(5) 0.7320(4) 0.0364(4) 0.0280(18) Uani 1 1 d . A .
H85A H 1.1539 0.7516 0.0524 0.034 Uiso 1 1 calc R . .
H85B H 1.0723 0.7439 -0.0068 0.034 Uiso 1 1 calc R . .
C86 C 0.6592(5) 0.4897(5) -0.1176(3) 0.0314(18) Uani 1 1 d . . .
H86A H 0.5934 0.4841 -0.1314 0.047 Uiso 1 1 calc R A .
H86B H 0.6772 0.4366 -0.1133 0.047 Uiso 1 1 calc R . .
H86C H 0.6887 0.5116 -0.1490 0.047 Uiso 1 1 calc R . .
C87 C 0.5731(5) 1.0225(4) 0.2538(4) 0.0247(16) Uani 1 1 d . . .
C88 C 0.7114(5) 1.1259(4) 0.2662(4) 0.0301(18) Uani 1 1 d . . .
H88A H 0.7595 1.1465 0.2444 0.036 Uiso 1 1 calc R A .
C89 C 0.6842(5) 1.0637(4) 0.3586(4) 0.0310(18) Uani 1 1 d . . .
H89A H 0.7142 1.0437 0.3965 0.037 Uiso 1 1 calc R A .
C90 C 0.5869(5) 1.1627(4) 0.3210(4) 0.0295(18) Uani 1 1 d . . .
H90A H 0.5525 1.2074 0.3343 0.035 Uiso 1 1 calc R A .
C91 C 0.6473(5) 1.0563(5) 0.2211(4) 0.0313(18) Uani 1 1 d . A .
H91A H 0.6821 1.0127 0.2076 0.038 Uiso 1 1 calc R . .
H91B H 0.6190 1.0759 0.1831 0.038 Uiso 1 1 calc R . .
C92 C 0.5218(5) 1.0939(4) 0.2754(4) 0.0315(18) Uani 1 1 d . A .
H92A H 0.4932 1.1146 0.2380 0.038 Uiso 1 1 calc R . .
H92B H 0.4734 1.0741 0.2965 0.038 Uiso 1 1 calc R . .
C93 C 0.7549(5) 1.0948(5) 0.3238(4) 0.0351(19) Uani 1 1 d . A .
H93A H 0.7980 1.1389 0.3524 0.042 Uiso 1 1 calc R . .
H93B H 0.7893 1.0507 0.3107 0.042 Uiso 1 1 calc R . .
C94 C 0.6317(6) 1.1323(5) 0.3789(4) 0.0351(19) Uani 1 1 d . A .
H94A H 0.5850 1.1125 0.4015 0.042 Uiso 1 1 calc R . .
H94B H 0.6734 1.1770 0.4079 0.042 Uiso 1 1 calc R . .
C95 C 0.6178(5) 0.9940(5) 0.3140(4) 0.035(2) Uani 1 1 d . A .
H95A H 0.6508 0.9484 0.3022 0.042 Uiso 1 1 calc R . .
H95B H 0.5704 0.9746 0.3361 0.042 Uiso 1 1 calc R . .
C96 C 0.6593(5) 1.1944(4) 0.2863(4) 0.0307(18) Uani 1 1 d . A .
H96A H 0.6302 1.2146 0.2488 0.037 Uiso 1 1 calc R . .
H96B H 0.7012 1.2396 0.3145 0.037 Uiso 1 1 calc R . .
C97 C 0.2699(5) 0.9273(5) 0.1056(5) 0.050(3) Uani 1 1 d . . .
H97A H 0.2699 0.9859 0.1132 0.075 Uiso 1 1 calc R A .
H97B H 0.2234 0.9015 0.1249 0.075 Uiso 1 1 calc R . .
H97C H 0.2569 0.9067 0.0601 0.075 Uiso 1 1 calc R . .
C98 C 0.8477(9) 0.9745(8) 0.0774(6) 0.011(2) Uani 0.501(4) 1 d PU A 1
C99 C 0.9705(10) 1.0897(10) 0.0764(8) 0.019(3) Uani 0.501(4) 1 d PU A 1
H99A H 1.0073 1.1148 0.0490 0.023 Uiso 0.501(4) 1 calc PR A 1
C100 C 0.9772(10) 1.0241(9) 0.1729(8) 0.019(3) Uani 0.501(4) 1 d PU A 1
H10A H 1.0178 1.0069 0.2081 0.023 Uiso 0.501(4) 1 calc PR A 1
C101 C 0.8559(9) 1.1128(8) 0.1453(6) 0.018(2) Uani 0.501(4) 1 d PU A 1
H10B H 0.8195 1.1535 0.1628 0.021 Uiso 0.501(4) 1 calc PR A 1
C102 C 0.9065(8) 1.0137(8) 0.0367(6) 0.016(2) Uani 0.501(4) 1 d PU A 1
H10C H 0.8671 1.0295 0.0009 0.019 Uiso 0.501(4) 1 calc PR A 1
H10D H 0.9432 0.9740 0.0193 0.019 Uiso 0.501(4) 1 calc PR A 1
C103 C 0.7933(10) 1.0392(8) 0.1056(6) 0.015(2) Uani 0.501(4) 1 d PU A 1
H10E H 0.7529 1.0563 0.0708 0.018 Uiso 0.501(4) 1 calc PR A 1
H10F H 0.7551 1.0152 0.1321 0.018 Uiso 0.501(4) 1 calc PR A 1
C104 C 1.0341(9) 1.0617(9) 0.1299(7) 0.021(3) Uani 0.501(4) 1 d PU A 1
H10G H 1.0691 1.0212 0.1116 0.025 Uiso 0.501(4) 1 calc PR A 1
H10H H 1.0773 1.1083 0.1551 0.025 Uiso 0.501(4) 1 calc PR A 1
C105 C 0.9197(10) 1.0864(9) 0.2002(7) 0.023(3) Uani 0.501(4) 1 d PU A 1
H10I H 0.9601 1.1342 0.2262 0.028 Uiso 0.501(4) 1 calc PR A 1
H10J H 0.8832 1.0619 0.2275 0.028 Uiso 0.501(4) 1 calc PR A 1
C106 C 0.9118(8) 0.9502(7) 0.1329(6) 0.016(2) Uani 0.501(4) 1 d PU A 1
H10K H 0.8753 0.9256 0.1601 0.020 Uiso 0.501(4) 1 calc PR A 1
H10L H 0.9474 0.9092 0.1159 0.020 Uiso 0.501(4) 1 calc PR A 1
C107 C 0.9149(11) 1.1501(9) 0.1033(7) 0.018(3) Uani 0.501(4) 1 d PU A 1
H10M H 0.8755 1.1677 0.0683 0.022 Uiso 0.501(4) 1 calc PR A 1
H10N H 0.9556 1.1982 0.1285 0.022 Uiso 0.501(4) 1 calc PR A 1
C108 C 0.7048(14) 0.7950(13) -0.1394(9) 0.045(5) Uani 0.501(4) 1 d PU A 1
H10O H 0.7531 0.7634 -0.1480 0.067 Uiso 0.501(4) 1 calc PR A 1
H10P H 0.7113 0.8447 -0.1569 0.067 Uiso 0.501(4) 1 calc PR A 1
H10Q H 0.6459 0.7631 -0.1591 0.067 Uiso 0.501(4) 1 calc PR A 1
O106 O 0.7554(6) 0.8539(6) 0.1169(4) 0.0116(17) Uani 0.499(4) 1 d PU A 2
C170 C 0.6171(9) 0.8670(7) 0.0561(6) 0.014(2) Uani 0.499(4) 1 d PU A 2
C171 C 0.7036(9) 0.9022(9) 0.0870(7) 0.0162(18) Uani 0.499(4) 1 d PU A 2
C172 C 0.7361(9) 0.9818(8) 0.0807(6) 0.0167(18) Uani 0.499(4) 1 d PU A 2
C173 C 0.6746(9) 1.0259(8) 0.0519(6) 0.017(2) Uani 0.499(4) 1 d PU A 2
H17A H 0.6948 1.0803 0.0497 0.021 Uiso 0.499(4) 1 calc PR A 2
C174 C 0.5840(9) 0.9943(8) 0.0259(6) 0.017(2) Uani 0.499(4) 1 d PU . 2
C175 C 0.5558(9) 0.9131(7) 0.0271(6) 0.016(2) Uani 0.499(4) 1 d PU A 2
H17C H 0.4955 0.8893 0.0084 0.019 Uiso 0.499(4) 1 calc PR A 2
C198 C 0.8355(10) 1.0173(9) 0.1039(7) 0.0157(17) Uani 0.499(4) 1 d PU A 2
C199 C 0.9688(10) 1.0528(10) 0.1975(8) 0.019(2) Uani 0.499(4) 1 d PU A 2
H19B H 0.9890 1.0501 0.2431 0.023 Uiso 0.499(4) 1 calc PR A 2
C200 C 0.9965(9) 1.0074(8) 0.0896(7) 0.0195(19) Uani 0.499(4) 1 d PU A 2
H20A H 1.0341 0.9762 0.0642 0.023 Uiso 0.499(4) 1 calc PR A 2
C201 C 0.9517(10) 1.1458(9) 0.1199(8) 0.017(2) Uani 0.499(4) 1 d PU A 2
H20B H 0.9597 1.2033 0.1139 0.021 Uiso 0.499(4) 1 calc PR A 2
C202 C 0.8690(8) 1.0167(8) 0.1767(6) 0.018(2) Uani 0.499(4) 1 d PU A 2
H20C H 0.8323 1.0484 0.2017 0.021 Uiso 0.499(4) 1 calc PR A 2
H20D H 0.8610 0.9605 0.1844 0.021 Uiso 0.499(4) 1 calc PR A 2
C203 C 0.8519(9) 1.1077(8) 0.0963(7) 0.017(2) Uani 0.499(4) 1 d PU A 2
H20E H 0.8335 1.1113 0.0512 0.020 Uiso 0.499(4) 1 calc PR A 2
H20F H 0.8134 1.1389 0.1201 0.020 Uiso 0.499(4) 1 calc PR A 2
C204 C 1.0283(10) 1.0044(8) 0.1583(7) 0.020(2) Uani 0.499(4) 1 d PU A 2
H20G H 1.0926 1.0284 0.1720 0.024 Uiso 0.499(4) 1 calc PR A 2
H20H H 1.0227 0.9477 0.1648 0.024 Uiso 0.499(4) 1 calc PR A 2
C205 C 1.0092(10) 1.0956(10) 0.0805(8) 0.019(2) Uani 0.499(4) 1 d PU A 2
H20I H 0.9902 1.0982 0.0353 0.023 Uiso 0.499(4) 1 calc PR A 2
H20J H 1.0738 1.1186 0.0940 0.023 Uiso 0.499(4) 1 calc PR A 2
C206 C 0.8966(10) 0.9706(8) 0.0665(7) 0.019(2) Uani 0.499(4) 1 d PU A 2
H20K H 0.8891 0.9133 0.0717 0.023 Uiso 0.499(4) 1 calc PR A 2
H20L H 0.8782 0.9723 0.0211 0.023 Uiso 0.499(4) 1 calc PR A 2
C207 C 0.9823(9) 1.1410(8) 0.1895(6) 0.020(2) Uani 0.499(4) 1 d PU A 2
H20M H 1.0469 1.1640 0.2039 0.024 Uiso 0.499(4) 1 calc PR A 2
H20N H 0.9465 1.1728 0.2154 0.024 Uiso 0.499(4) 1 calc PR A 2
C208 C 0.5184(11) 1.0446(9) -0.0042(8) 0.034(4) Uani 0.499(4) 1 d P A 2
H20O H 0.5174 1.0938 0.0259 0.051 Uiso 0.499(4) 1 calc PR A 2
H20P H 0.4577 1.0134 -0.0161 0.051 Uiso 0.499(4) 1 calc PR A 2
H20Q H 0.5374 1.0594 -0.0419 0.051 Uiso 0.499(4) 1 calc PR A 2
N3 N 0.8799(4) 0.9084(3) 0.3082(3) 0.0217(13) Uani 1 1 d . . .
C109 C 0.9612(5) 0.9022(5) 0.2920(4) 0.036(2) Uani 1 1 d . A .
H10R H 0.9654 0.8890 0.2489 0.043 Uiso 1 1 calc R . .
C110 C 1.0377(6) 0.9150(6) 0.3383(5) 0.049(3) Uani 1 1 d . . .
H11A H 1.0954 0.9125 0.3275 0.059 Uiso 1 1 calc R A .
C111 C 1.0299(7) 0.9319(6) 0.4019(5) 0.058(3) Uani 1 1 d . A .
H11B H 1.0819 0.9413 0.4347 0.070 Uiso 1 1 calc R . .
C112 C 0.9464(6) 0.9344(5) 0.4151(4) 0.045(2) Uani 1 1 d . . .
H11C H 0.9400 0.9442 0.4579 0.054 Uiso 1 1 calc R A .
C113 C 0.8713(5) 0.9234(5) 0.3689(4) 0.0300(18) Uani 1 1 d . A .
H11D H 0.8134 0.9262 0.3793 0.036 Uiso 1 1 calc R . .
C114 C 0.8923(8) 0.3322(7) 0.3566(5) 0.074(3) Uani 1 1 d DU . .
H11E H 0.8898 0.2909 0.3193 0.111 Uiso 1 1 calc R . .
H11F H 0.9555 0.3501 0.3777 0.111 Uiso 1 1 calc R . .
H11G H 0.8649 0.3783 0.3437 0.111 Uiso 1 1 calc R . .
O10 O 0.8440(5) 0.2991(4) 0.3989(3) 0.0666(19) Uani 1 1 d DU . .
C115 C 0.8396(7) 0.3585(5) 0.4502(4) 0.052(2) Uani 1 1 d DU . .
H11H H 0.8149 0.4048 0.4343 0.062 Uiso 1 1 calc R . .
H11I H 0.9014 0.3781 0.4749 0.062 Uiso 1 1 calc R . .
C116 C 0.7807(7) 0.3271(6) 0.4932(5) 0.063(2) Uani 1 1 d DU . .
H11J H 0.7759 0.3719 0.5268 0.075 Uiso 1 1 calc R . .
H11K H 0.7191 0.3062 0.4685 0.075 Uiso 1 1 calc R . .
O11 O 0.8168(5) 0.2665(5) 0.5199(4) 0.074(2) Uani 1 1 d DU . .
C117 C 0.7645(7) 0.2340(9) 0.5604(6) 0.090(4) Uani 1 1 d DU . .
H11L H 0.7902 0.1876 0.5742 0.135 Uiso 1 1 calc R . .
H11M H 0.7021 0.2165 0.5376 0.135 Uiso 1 1 calc R . .
H11N H 0.7652 0.2754 0.5972 0.135 Uiso 1 1 calc R . .
C118 C 1.2779(14) 0.6830(13) 0.2706(12) 0.232(8) Uani 1 1 d DU . .
H11O H 1.2891 0.6517 0.3046 0.349 Uiso 1 1 calc R . .
H11P H 1.3290 0.6844 0.2488 0.349 Uiso 1 1 calc R . .
H11Q H 1.2225 0.6577 0.2406 0.349 Uiso 1 1 calc R . .
O12 O 1.2678(9) 0.7622(12) 0.2963(8) 0.222(6) Uani 1 1 d DU . .
C119 C 1.3239(12) 0.8243(13) 0.2806(11) 0.224(6) Uani 1 1 d DU . .
H11R H 1.3030 0.8274 0.2357 0.269 Uiso 1 1 calc R . .
H11S H 1.3862 0.8106 0.2855 0.269 Uiso 1 1 calc R . .
C120 C 1.3255(10) 0.9098(13) 0.3220(11) 0.230(6) Uani 1 1 d DU . .
H12B H 1.3431 0.9058 0.3670 0.276 Uiso 1 1 calc R . .
H12C H 1.3724 0.9485 0.3122 0.276 Uiso 1 1 calc R . .
O13 O 1.2442(8) 0.9400(12) 0.3131(8) 0.236(6) Uani 1 1 d DU . .
C121 C 1.2352(13) 1.0095(15) 0.2843(13) 0.243(8) Uani 1 1 d DU . .
H12D H 1.1831 1.0340 0.2952 0.364 Uiso 1 1 calc R . .
H12E H 1.2263 0.9936 0.2384 0.364 Uiso 1 1 calc R . .
H12F H 1.2902 1.0488 0.2995 0.364 Uiso 1 1 calc R . .
C122 C 0.7951(14) 0.7858(15) -0.3148(9) 0.076(6) Uani 0.499(4) 1 d PDU A 2
H12G H 0.8462 0.7575 -0.3223 0.114 Uiso 0.499(4) 1 calc PR A 2
H12H H 0.8133 0.8442 -0.3095 0.114 Uiso 0.499(4) 1 calc PR A 2
H12I H 0.7446 0.7685 -0.3508 0.114 Uiso 0.499(4) 1 calc PR A 2
O14 O 0.7679(10) 0.7675(10) -0.2596(7) 0.078(4) Uani 0.499(4) 1 d PDU A 2
C123 C 0.7145(14) 0.8236(13) -0.2387(8) 0.080(5) Uani 0.499(4) 1 d PDU A 2
H12J H 0.6620 0.8231 -0.2729 0.096 Uiso 0.499(4) 1 calc PR A 2
H12K H 0.7500 0.8781 -0.2296 0.096 Uiso 0.499(4) 1 calc PR A 2
C124 C 0.6795(13) 0.8076(17) -0.1791(8) 0.092(5) Uani 0.499(4) 1 d PDU A 2
H12L H 0.6329 0.8426 -0.1715 0.110 Uiso 0.499(4) 1 calc PR A 2
H12M H 0.6514 0.7506 -0.1855 0.110 Uiso 0.499(4) 1 calc PR A 2
O15 O 0.7488(13) 0.8231(14) -0.1283(8) 0.104(5) Uani 0.499(4) 1 d PDU A 2
C125 C 0.718(3) 0.818(3) -0.0709(12) 0.119(10) Uani 0.499(4) 1 d PDU A 2
H12N H 0.7580 0.8568 -0.0364 0.178 Uiso 0.499(4) 1 calc PR A 2
H12O H 0.7198 0.7634 -0.0619 0.178 Uiso 0.499(4) 1 calc PR A 2
H12P H 0.6563 0.8309 -0.0749 0.178 Uiso 0.499(4) 1 calc PR A 2

loop_
_atom_site_aniso_label
_atom_site_aniso_U_11
_atom_site_aniso_U_22
_atom_site_aniso_U_33
_atom_site_aniso_U_23
_atom_site_aniso_U_13
_atom_site_aniso_U_12
U1 0.01115(13) 0.01802(15) 0.01502(14) 0.00644(12) 0.00100(11) 0.00308(10)
U2 0.01502(14) 0.01199(14) 0.01809(15) 0.00579(12) -0.00153(11) 0.00068(10)
O1 0.015(2) 0.018(2) 0.020(2) 0.005(2) 0.002(2) 0.0061(19)
O2 0.014(2) 0.029(3) 0.023(3) 0.004(2) 0.001(2) 0.005(2)
O3 0.024(3) 0.019(3) 0.023(3) 0.003(2) 0.006(2) 0.004(2)
O4 0.012(2) 0.041(3) 0.016(2) 0.006(2) 0.005(2) -0.003(2)
O5 0.019(3) 0.020(3) 0.059(4) -0.016(3) -0.020(3) 0.014(2)
O6 0.005(3) 0.008(3) 0.008(3) 0.001(3) 0.000(3) 0.004(3)
O7 0.013(2) 0.019(3) 0.018(2) 0.003(2) 0.004(2) 0.0005(19)
O8 0.016(2) 0.023(3) 0.020(3) 0.000(2) 0.002(2) -0.002(2)
O9 0.024(3) 0.018(3) 0.021(3) -0.003(2) -0.007(2) 0.008(2)
N1 0.012(3) 0.027(3) 0.015(3) 0.006(3) 0.002(2) 0.003(2)
N2 0.015(3) 0.012(3) 0.025(3) 0.001(3) -0.002(2) 0.002(2)
C1 0.011(3) 0.023(4) 0.013(3) 0.002(3) -0.003(3) -0.002(3)
C2 0.012(3) 0.018(3) 0.013(3) -0.004(3) -0.003(3) 0.000(3)
C3 0.016(3) 0.015(3) 0.014(3) 0.002(3) 0.001(3) 0.003(3)
C4 0.015(3) 0.019(4) 0.021(4) 0.005(3) 0.003(3) 0.004(3)
C5 0.022(4) 0.027(4) 0.025(4) -0.005(3) -0.004(3) 0.010(3)
C6 0.021(4) 0.039(5) 0.032(4) -0.009(4) -0.002(3) 0.016(3)
C7 0.012(3) 0.040(5) 0.024(4) 0.001(4) -0.001(3) 0.005(3)
C8 0.012(3) 0.029(4) 0.022(4) 0.002(3) -0.002(3) 0.001(3)
C9 0.019(4) 0.025(4) 0.017(4) 0.001(3) 0.008(3) 0.006(3)
C10 0.016(3) 0.026(4) 0.019(4) -0.001(3) 0.000(3) 0.004(3)
C11 0.023(4) 0.024(4) 0.027(4) 0.003(3) 0.010(3) 0.006(3)
C12 0.025(4) 0.038(5) 0.028(4) -0.005(4) 0.012(3) 0.007(3)
C13 0.026(4) 0.042(5) 0.023(4) 0.001(4) 0.004(3) 0.004(3)
C14 0.016(3) 0.032(4) 0.020(4) 0.001(3) 0.000(3) 0.010(3)
C15 0.023(3) 0.028(4) 0.020(3) 0.014(3) 0.003(3) 0.012(3)
C16 0.020(3) 0.004(2) 0.015(3) 0.000(2) 0.002(2) 0.004(2)
C17 0.023(4) 0.015(3) 0.013(3) 0.003(3) 0.000(3) 0.002(3)
C18 0.022(4) 0.015(4) 0.020(4) 0.006(3) 0.004(3) 0.006(3)
C19 0.025(4) 0.025(4) 0.021(4) 0.002(3) 0.011(3) 0.007(3)
C20 0.035(4) 0.031(4) 0.023(4) 0.009(4) 0.009(3) 0.011(3)
C21 0.028(4) 0.026(4) 0.022(4) 0.007(3) 0.004(3) 0.005(3)
C22 0.019(3) 0.010(3) 0.016(3) -0.003(3) 0.002(3) 0.000(3)
C23 0.021(4) 0.019(4) 0.029(4) 0.008(3) 0.006(3) 0.004(3)
C24 0.027(4) 0.008(3) 0.021(4) 0.000(3) 0.000(3) 0.004(3)
C25 0.024(4) 0.015(4) 0.026(4) 0.007(3) -0.008(3) 0.000(3)
C26 0.020(3) 0.010(3) 0.022(4) 0.004(3) 0.005(3) 0.005(3)
C27 0.025(4) 0.014(3) 0.017(3) 0.006(3) -0.001(3) 0.000(3)
C28 0.022(4) 0.011(3) 0.030(4) 0.001(3) 0.002(3) 0.000(3)
C29 0.025(4) 0.027(4) 0.022(4) 0.002(3) 0.000(3) 0.000(3)
C30 0.022(4) 0.017(4) 0.019(4) 0.004(3) 0.002(3) 0.004(3)
C31 0.020(4) 0.018(4) 0.032(4) 0.000(3) -0.004(3) 0.009(3)
C32 0.024(5) 0.063(7) 0.062(6) -0.025(5) -0.008(4) 0.025(4)
C33 0.018(4) 0.027(4) 0.029(4) 0.000(3) 0.008(3) 0.009(3)
C34 0.028(4) 0.033(5) 0.063(6) -0.020(4) 0.025(4) 0.008(4)
C35 0.025(4) 0.029(4) 0.032(4) 0.003(4) 0.008(3) 0.006(3)
C36 0.017(4) 0.032(4) 0.057(6) 0.015(4) 0.006(4) 0.016(3)
C37 0.024(4) 0.034(5) 0.044(5) -0.014(4) 0.011(4) 0.006(3)
C38 0.023(4) 0.024(4) 0.047(5) 0.004(4) 0.008(4) 0.006(3)
C39 0.023(4) 0.041(5) 0.044(5) -0.004(4) 0.017(4) 0.006(4)
C40 0.018(4) 0.028(4) 0.040(5) -0.001(4) 0.005(3) 0.006(3)
C41 0.027(4) 0.026(4) 0.020(4) -0.001(3) 0.007(3) 0.006(3)
C42 0.015(4) 0.025(4) 0.103(8) 0.001(5) 0.008(5) 0.007(3)
C43 0.032(5) 0.066(6) 0.015(4) -0.023(4) -0.004(3) 0.016(4)
C44 0.017(3) 0.022(4) 0.024(4) 0.012(3) -0.003(3) 0.000(3)
C45 0.020(4) 0.032(4) 0.038(5) 0.012(4) 0.013(3) 0.003(3)
C46 0.024(4) 0.019(4) 0.036(4) 0.004(4) 0.006(3) 0.004(3)
C47 0.022(4) 0.019(4) 0.027(4) 0.006(3) 0.000(3) 0.003(3)
C48 0.026(4) 0.027(4) 0.031(4) 0.007(4) 0.011(3) 0.009(3)
C49 0.023(4) 0.018(4) 0.032(4) 0.005(3) 0.008(3) 0.003(3)
C50 0.022(4) 0.028(4) 0.036(4) 0.006(4) 0.007(3) 0.001(3)
C51 0.021(4) 0.034(5) 0.037(5) 0.005(4) 0.005(3) 0.006(3)
C52 0.021(4) 0.028(4) 0.026(4) 0.008(3) 0.007(3) 0.009(3)
C53 0.019(4) 0.035(5) 0.037(5) 0.001(4) 0.007(3) 0.007(3)
C54 0.039(5) 0.067(7) 0.027(5) 0.005(5) 0.010(4) 0.005(5)
C55 0.012(3) 0.008(3) 0.031(4) 0.000(3) -0.001(3) 0.002(2)
C56 0.017(3) 0.009(3) 0.029(4) 0.009(3) -0.001(3) 0.003(3)
C57 0.023(4) 0.012(3) 0.016(3) 0.008(3) -0.001(3) 0.001(3)
C58 0.024(4) 0.015(3) 0.019(4) 0.010(3) 0.005(3) 0.005(3)
C59 0.024(4) 0.011(3) 0.020(4) 0.003(3) 0.006(3) 0.009(3)
C60 0.035(4) 0.012(3) 0.023(4) 0.004(3) 0.000(3) 0.008(3)
C61 0.018(3) 0.008(3) 0.032(4) 0.006(3) -0.003(3) 0.004(3)
C62 0.016(3) 0.016(4) 0.034(4) -0.004(3) -0.003(3) 0.006(3)
C63 0.024(4) 0.015(4) 0.033(4) -0.007(3) -0.009(3) 0.010(3)
C64 0.020(4) 0.021(4) 0.048(5) -0.008(4) -0.011(4) 0.009(3)
C65 0.021(4) 0.024(4) 0.041(5) -0.010(4) -0.005(4) 0.012(3)
C66 0.027(4) 0.020(4) 0.054(6) -0.012(4) -0.007(4) 0.015(3)
C67 0.025(4) 0.020(4) 0.049(5) -0.009(4) -0.010(4) 0.011(3)
C68 0.023(4) 0.017(4) 0.049(5) -0.006(4) -0.007(4) 0.004(3)
C69 0.053(5) 0.009(3) 0.023(4) 0.001(3) -0.019(4) 0.009(3)
C70 0.015(5) 0.018(5) 0.016(5) 0.007(5) 0.001(4) 0.009(4)
C71 0.010(5) 0.013(5) 0.013(5) 0.005(5) 0.004(4) 0.004(4)
C72 0.011(5) 0.010(5) 0.020(5) 0.003(5) 0.001(4) 0.001(4)
C73 0.017(5) 0.010(5) 0.019(5) 0.001(5) 0.006(5) -0.002(4)
C74 0.033(6) 0.018(6) 0.024(6) -0.005(6) 0.001(6) -0.005(5)
C75 0.021(5) 0.011(5) 0.016(5) 0.003(5) 0.007(5) 0.003(4)
C76 0.019(3) 0.017(3) 0.017(3) 0.004(3) 0.011(3) 0.005(3)
C77 0.025(4) 0.019(4) 0.027(4) -0.002(3) 0.013(3) 0.010(3)
C78 0.017(4) 0.032(4) 0.022(4) 0.002(3) 0.004(3) 0.002(3)
C79 0.029(4) 0.011(3) 0.044(5) 0.003(3) 0.019(4) 0.002(3)
C80 0.028(4) 0.013(3) 0.026(4) 0.003(3) 0.012(3) 0.008(3)
C81 0.021(4) 0.014(3) 0.037(4) 0.009(3) 0.016(3) 0.011(3)
C82 0.016(3) 0.019(4) 0.040(5) 0.008(4) 0.003(3) 0.004(3)
C83 0.012(3) 0.027(4) 0.046(5) -0.009(4) 0.014(3) 0.004(3)
C84 0.023(4) 0.021(4) 0.019(4) 0.003(3) 0.002(3) -0.001(3)
C85 0.026(4) 0.023(4) 0.043(5) 0.010(4) 0.021(4) 0.006(3)
C86 0.029(4) 0.032(4) 0.026(4) -0.006(4) -0.008(3) 0.013(3)
C87 0.021(4) 0.013(3) 0.032(4) -0.011(3) -0.005(3) 0.006(3)
C88 0.034(4) 0.021(4) 0.033(4) -0.006(4) 0.009(4) 0.008(3)
C89 0.039(5) 0.018(4) 0.030(4) -0.001(3) -0.005(4) 0.006(3)
C90 0.026(4) 0.018(4) 0.043(5) -0.010(4) 0.011(4) 0.009(3)
C91 0.029(4) 0.029(4) 0.031(4) -0.006(4) -0.001(4) 0.011(3)
C92 0.023(4) 0.020(4) 0.044(5) -0.008(4) -0.004(4) 0.009(3)
C93 0.025(4) 0.026(4) 0.046(5) -0.015(4) 0.001(4) 0.008(3)
C94 0.042(5) 0.026(4) 0.035(5) -0.005(4) 0.013(4) 0.000(4)
C95 0.036(5) 0.020(4) 0.042(5) -0.002(4) -0.003(4) 0.006(3)
C96 0.030(4) 0.021(4) 0.041(5) 0.001(4) 0.007(4) 0.006(3)
C97 0.032(5) 0.036(5) 0.066(7) -0.013(5) -0.023(5) 0.022(4)
C98 0.011(4) 0.009(4) 0.016(4) 0.002(3) 0.006(3) 0.004(3)
C99 0.015(5) 0.019(5) 0.023(5) -0.001(5) 0.005(5) 0.001(5)
C100 0.016(5) 0.016(5) 0.023(5) -0.002(5) 0.003(5) -0.002(5)
C101 0.022(5) 0.012(5) 0.021(5) -0.002(4) 0.011(4) 0.006(4)
C102 0.016(5) 0.014(5) 0.019(5) 0.000(5) 0.008(4) 0.004(4)
C103 0.019(5) 0.011(5) 0.019(5) 0.006(5) 0.010(5) 0.000(5)
C104 0.015(5) 0.021(6) 0.025(6) -0.001(5) 0.004(5) 0.004(5)
C105 0.028(6) 0.016(5) 0.021(6) -0.005(5) 0.004(5) -0.002(5)
C106 0.013(5) 0.008(5) 0.025(5) 0.001(5) -0.002(5) 0.000(4)
C107 0.023(6) 0.012(5) 0.021(6) 0.003(5) 0.010(5) 0.005(5)
C108 0.041(8) 0.049(9) 0.041(8) -0.004(7) 0.016(7) -0.010(7)
O106 0.009(3) 0.014(3) 0.014(3) 0.002(3) 0.004(3) 0.006(3)
C170 0.020(4) 0.009(4) 0.016(4) 0.004(3) 0.005(3) 0.007(3)
C171 0.015(3) 0.015(3) 0.019(3) 0.003(3) 0.002(3) 0.004(3)
C172 0.021(3) 0.012(3) 0.018(3) 0.004(3) 0.003(3) 0.005(3)
C173 0.024(4) 0.013(4) 0.017(4) 0.006(3) 0.002(4) 0.007(3)
C174 0.025(4) 0.012(4) 0.016(4) 0.006(4) 0.001(4) 0.008(3)
C175 0.019(4) 0.012(4) 0.018(4) 0.004(4) 0.005(4) 0.009(3)
C198 0.018(3) 0.014(3) 0.017(3) 0.001(3) 0.008(3) 0.007(3)
C199 0.016(4) 0.018(4) 0.022(4) -0.002(3) 0.007(3) 0.005(3)
C200 0.019(4) 0.016(4) 0.023(4) -0.004(3) 0.007(3) 0.006(3)
C201 0.015(4) 0.014(4) 0.023(4) -0.001(3) 0.007(3) 0.001(3)
C202 0.015(4) 0.019(4) 0.021(4) 0.002(4) 0.008(3) 0.005(3)
C203 0.018(4) 0.013(4) 0.021(4) -0.001(4) 0.010(3) 0.008(3)
C204 0.019(4) 0.017(4) 0.024(4) -0.003(4) 0.007(4) 0.005(4)
C205 0.017(4) 0.015(4) 0.024(4) -0.005(4) 0.007(4) 0.004(4)
C206 0.020(4) 0.017(4) 0.020(4) -0.003(4) 0.006(4) 0.005(4)
C207 0.014(4) 0.018(4) 0.025(4) -0.005(4) 0.006(4) 0.002(3)
C208 0.039(9) 0.016(8) 0.045(10) 0.006(8) 0.001(8) 0.004(7)
N3 0.018(3) 0.015(3) 0.027(3) -0.002(3) -0.001(3) -0.002(2)
C109 0.025(4) 0.043(5) 0.046(5) 0.020(4) 0.013(4) 0.006(4)
C110 0.021(4) 0.059(6) 0.068(7) 0.028(6) 0.004(5) -0.009(4)
C111 0.048(6) 0.057(7) 0.055(7) 0.021(6) -0.021(5) -0.019(5)
C112 0.055(6) 0.037(5) 0.032(5) -0.006(4) -0.005(5) -0.004(4)
C113 0.035(4) 0.030(4) 0.023(4) 0.000(4) 0.010(4) -0.002(3)
C114 0.087(8) 0.079(8) 0.051(6) 0.022(6) 0.004(6) -0.004(6)
O10 0.093(5) 0.043(4) 0.056(4) 0.001(3) 0.000(4) 0.012(4)
C115 0.065(5) 0.029(4) 0.051(5) -0.004(4) -0.006(4) 0.008(4)
C116 0.062(5) 0.047(5) 0.073(6) 0.017(5) -0.005(5) 0.007(4)
O11 0.052(4) 0.091(5) 0.085(5) 0.035(4) 0.004(4) 0.016(4)
C117 0.042(6) 0.149(11) 0.087(8) 0.055(8) 0.016(6) -0.003(7)
C118 0.082(9) 0.42(2) 0.187(13) 0.074(15) -0.007(9) 0.015(13)
O12 0.065(5) 0.42(2) 0.183(10) 0.074(12) 0.018(6) 0.010(9)
C119 0.062(5) 0.42(2) 0.190(10) 0.076(11) 0.025(6) 0.011(9)
C120 0.059(5) 0.43(2) 0.206(10) 0.074(11) 0.026(6) 0.010(9)
O13 0.059(5) 0.43(2) 0.218(11) 0.068(11) 0.029(6) 0.012(9)
C121 0.073(8) 0.44(2) 0.211(14) 0.063(14) 0.029(10) 0.013(12)
C122 0.053(11) 0.104(15) 0.083(13) 0.051(12) 0.019(11) 0.009(11)
O14 0.067(8) 0.092(10) 0.080(9) 0.049(8) 0.001(7) 0.001(7)
C123 0.075(9) 0.094(11) 0.070(9) 0.047(9) -0.006(8) -0.004(8)
C124 0.095(10) 0.113(11) 0.064(9) 0.048(9) -0.005(8) -0.020(9)
O15 0.107(11) 0.129(12) 0.070(9) 0.025(10) 0.017(9) -0.028(10)
C125 0.132(18) 0.151(19) 0.069(15) 0.018(16) 0.054(14) -0.055(16)

loop_
_atom_type_symbol
_atom_type_description
_atom_type_scat_dispersion_real
_atom_type_scat_dispersion_imag
_atom_type_scat_source
C C 0.0033 0.0016 'International Tables Vol C Tables 4.2.6.8 and 6.1.1.4'
H H 0.0000 0.0000 'International Tables Vol C Tables 4.2.6.8 and 6.1.1.4'
O O 0.0106 0.0060 'International Tables Vol C Tables 4.2.6.8 and 6.1.1.4'
N N 0.0061 0.0033 'International Tables Vol C Tables 4.2.6.8 and 6.1.1.4'
U U -9.6767 9.6646 'International Tables Vol C Tables 4.2.6.8 and 6.1.1.4'

loop_
_geom_angle_atom_site_label_1
_geom_angle_atom_site_label_2
_geom_angle_atom_site_label_3
_geom_angle
_geom_angle_site_symmetry_3
O8 U1 O1 94.11(18) .
O8 U1 O2 94.20(18) .
O1 U1 O2 151.66(17) .
O8 U1 O3 170.42(18) .
O1 U1 O3 79.59(17) .
O2 U1 O3 88.22(18) .
O8 U1 O7 75.19(17) .
O1 U1 O7 109.24(17) .
O2 U1 O7 99.08(17) .
O3 U1 O7 113.61(16) .
O8 U1 N1 91.80(18) .
O1 U1 N1 76.24(18) .
O2 U1 N1 76.46(18) .
O3 U1 N1 79.73(17) .
O7 U1 N1 166.03(17) .
O8 U1 U2 40.61(13) .
O1 U1 U2 104.20(11) .
O2 U1 U2 99.71(12) .
O3 U1 U2 147.92(12) .
O7 U1 U2 34.61(11) .
N1 U1 U2 132.32(12) .
O7 U2 O6 157.7(3) .
O7 U2 O4 91.40(17) .
O6 U2 O4 90.1(3) .
O7 U2 O5 91.9(2) .
O6 U2 O5 75.1(3) .
O4 U2 O5 146.80(19) .
O7 U2 O106 161.8(3) .
O6 U2 O106 19.1(2) .
O4 U2 O106 74.3(3) .
O5 U2 O106 94.2(3) .
O7 U2 O8 70.35(16) .
O6 U2 O8 131.8(3) .
O4 U2 O8 81.06(17) .
O5 U2 O8 130.82(19) .
O106 U2 O8 117.0(3) .
O7 U2 O9 113.01(17) .
O6 U2 O9 82.2(3) .
O4 U2 O9 130.75(16) .
O5 U2 O9 77.29(17) .
O106 U2 O9 85.0(3) .
O8 U2 O9 69.34(15) .
O7 U2 N2 83.49(17) .
O6 U2 N2 75.6(3) .
O4 U2 N2 73.37(17) .
O5 U2 N2 74.22(18) .
O106 U2 N2 81.7(3) .
O8 U2 N2 142.76(16) .
O9 U2 N2 147.49(16) .
O7 U2 U1 36.89(12) .
O6 U2 U1 164.9(2) .
O4 U2 U1 84.12(12) .
O5 U2 U1 116.69(16) .
O106 U2 U1 147.3(3) .
O8 U2 U1 33.49(11) .
O9 U2 U1 91.03(10) .
N2 U2 U1 115.63(11) .
C3 O1 U1 144.6(4) .
C10 O2 U1 146.9(4) .
C17 O3 U1 125.3(4) .
C57 O4 U2 148.9(4) .
C64 O5 U2 146.4(5) .
C71 O6 U2 129.8(8) .
U2 O7 U1 108.50(18) .
U1 O8 U2 105.90(19) .
N3 O9 U2 133.6(4) .
C15 N1 C8 112.0(5) .
C15 N1 C1 110.6(5) .
C8 N1 C1 104.4(5) .
C15 N1 U1 113.6(4) .
C8 N1 U1 108.3(4) .
C1 N1 U1 107.4(4) .
C55 N2 C69 109.8(5) .
C55 N2 C62 104.7(5) .
C69 N2 C62 111.4(5) .
C55 N2 U2 109.5(4) .
C69 N2 U2 113.1(4) .
C62 N2 U2 107.9(4) .
C2 C1 N1 116.5(5) .
C2 C1 H1A 108.2 .
N1 C1 H1A 108.2 .
C2 C1 H1B 108.2 .
N1 C1 H1B 108.2 .
H1A C1 H1B 107.3 .
C7 C2 C3 119.3(6) .
C7 C2 C1 119.2(6) .
C3 C2 C1 121.3(6) .
O1 C3 C2 116.6(6) .
O1 C3 C4 122.0(6) .
C2 C3 C4 121.4(6) .
C5 C4 C3 116.5(6) .
C5 C4 C22 121.1(6) .
C3 C4 C22 122.4(6) .
C6 C5 C4 123.4(7) .
C6 C5 H5A 118.3 .
C4 C5 H5A 118.3 .
C7 C6 C5 118.3(7) .
C7 C6 C32 121.6(7) .
C5 C6 C32 120.2(7) .
C6 C7 C2 121.0(6) .
C6 C7 H7A 119.5 .
C2 C7 H7A 119.5 .
N1 C8 C9 119.1(5) .
N1 C8 H8A 107.5 .
C9 C8 H8A 107.5 .
N1 C8 H8B 107.5 .
C9 C8 H8B 107.5 .
H8A C8 H8B 107.0 .
C14 C9 C10 120.6(6) .
C14 C9 C8 118.0(6) .
C10 C9 C8 120.9(6) .
O2 C10 C11 123.1(6) .
O2 C10 C9 116.7(6) .
C11 C10 C9 120.2(7) .
C12 C11 C10 117.1(6) .
C12 C11 C33 119.1(6) .
C10 C11 C33 123.7(7) .
C13 C12 C11 123.4(7) .
C13 C12 H12A 118.3 .
C11 C12 H12A 118.3 .
C14 C13 C12 118.2(7) .
C14 C13 C43 121.1(7) .
C12 C13 C43 120.7(7) .
C13 C14 C9 120.3(6) .
C13 C14 H14A 119.8 .
C9 C14 H14A 119.8 .
C16 C15 N1 117.2(5) .
C16 C15 H15A 108.0 .
N1 C15 H15A 108.0 .
C16 C15 H15B 108.0 .
N1 C15 H15B 108.0 .
H15A C15 H15B 107.2 .
C17 C16 C21 117.5(6) .
C17 C16 C15 124.0(6) .
C21 C16 C15 118.4(6) .
O3 C17 C16 116.7(6) .
O3 C17 C18 120.4(6) .
C16 C17 C18 122.9(6) .
C19 C18 C17 116.4(6) .
C19 C18 C44 121.7(6) .
C17 C18 C44 121.8(6) .
C20 C19 C18 123.4(6) .
C20 C19 H19A 118.3 .
C18 C19 H19A 118.3 .
C21 C20 C19 117.9(7) .
C21 C20 C54 120.8(7) .
C19 C20 C54 121.2(7) .
C20 C21 C16 121.4(7) .
C20 C21 H21A 119.3 .
C16 C21 H21A 119.3 .
C30 C22 C27 107.7(5) .
C30 C22 C4 111.2(5) .
C27 C22 C4 111.9(5) .
C30 C22 C26 107.4(5) .
C27 C22 C26 109.2(5) .
C4 C22 C26 109.3(5) .
C31 C23 C26 108.9(5) .
C31 C23 C28 108.4(6) .
C26 C23 C28 110.2(5) .
C31 C23 H23A 109.8 .
C26 C23 H23A 109.8 .
C28 C23 H23A 109.8 .
C28 C24 C29 109.3(6) .
C28 C24 C30 109.9(6) .
C29 C24 C30 109.6(5) .
C28 C24 H24A 109.4 .
C29 C24 H24A 109.4 .
C30 C24 H24A 109.4 .
C27 C25 C31 109.5(6) .
C27 C25 C29 109.2(6) .
C31 C25 C29 109.7(5) .
C27 C25 H25A 109.5 .
C31 C25 H25A 109.5 .
C29 C25 H25A 109.5 .
C23 C26 C22 110.8(5) .
C23 C26 H26A 109.5 .
C22 C26 H26A 109.5 .
C23 C26 H26B 109.5 .
C22 C26 H26B 109.5 .
H26A C26 H26B 108.1 .
C25 C27 C22 110.9(5) .
C25 C27 H27A 109.5 .
C22 C27 H27A 109.5 .
C25 C27 H27B 109.5 .
C22 C27 H27B 109.5 .
H27A C27 H27B 108.1 .
C24 C28 C23 109.2(5) .
C24 C28 H28A 109.8 .
C23 C28 H28A 109.8 .
C24 C28 H28B 109.8 .
C23 C28 H28B 109.8 .
H28A C28 H28B 108.3 .
C24 C29 C25 108.9(6) .
C24 C29 H29A 109.9 .
C25 C29 H29A 109.9 .
C24 C29 H29B 109.9 .
C25 C29 H29B 109.9 .
H29A C29 H29B 108.3 .
C22 C30 C24 111.4(5) .
C22 C30 H30A 109.3 .
C24 C30 H30A 109.3 .
C22 C30 H30B 109.3 .
C24 C30 H30B 109.3 .
H30A C30 H30B 108.0 .
C25 C31 C23 110.1(5) .
C25 C31 H31A 109.6 .
C23 C31 H31A 109.6 .
C25 C31 H31B 109.6 .
C23 C31 H31B 109.6 .
H31A C31 H31B 108.1 .
C6 C32 H32A 109.5 .
C6 C32 H32B 109.5 .
H32A C32 H32B 109.5 .
C6 C32 H32C 109.5 .
H32A C32 H32C 109.5 .
H32B C32 H32C 109.5 .
C11 C33 C37 113.6(6) .
C11 C33 C38 113.5(6) .
C37 C33 C38 106.1(6) .
C11 C33 C41 107.5(6) .
C37 C33 C41 107.2(6) .
C38 C33 C41 108.7(6) .
C42 C34 C37 110.3(7) .
C42 C34 C39 110.0(7) .
C37 C34 C39 108.5(7) .
C42 C34 H34A 109.4 .
C37 C34 H34A 109.4 .
C39 C34 H34A 109.4 .
C40 C35 C39 109.7(6) .
C40 C35 C41 110.6(6) .
C39 C35 C41 109.9(6) .
C40 C35 H35A 108.9 .
C39 C35 H35A 108.9 .
C41 C35 H35A 108.9 .
C40 C36 C42 110.6(7) .
C40 C36 C38 109.5(6) .
C42 C36 C38 108.5(7) .
C40 C36 H36A 109.4 .
C42 C36 H36A 109.4 .
C38 C36 H36A 109.4 .
C34 C37 C33 112.5(7) .
C34 C37 H37A 109.1 .
C33 C37 H37A 109.1 .
C34 C37 H37B 109.1 .
C33 C37 H37B 109.1 .
H37A C37 H37B 107.8 .
C36 C38 C33 111.7(6) .
C36 C38 H38A 109.3 .
C33 C38 H38A 109.3 .
C36 C38 H38B 109.3 .
C33 C38 H38B 109.3 .
H38A C38 H38B 107.9 .
C35 C39 C34 108.7(6) .
C35 C39 H39A 110.0 .
C34 C39 H39A 110.0 .
C35 C39 H39B 110.0 .
C34 C39 H39B 110.0 .
H39A C39 H39B 108.3 .
C35 C40 C36 109.3(7) .
C35 C40 H40A 109.8 .
C36 C40 H40A 109.8 .
C35 C40 H40B 109.8 .
C36 C40 H40B 109.8 .
H40A C40 H40B 108.3 .
C35 C41 C33 110.1(6) .
C35 C41 H41A 109.6 .
C33 C41 H41A 109.6 .
C35 C41 H41B 109.6 .
C33 C41 H41B 109.6 .
H41A C41 H41B 108.2 .
C34 C42 C36 108.6(6) .
C34 C42 H42A 110.0 .
C36 C42 H42A 110.0 .
C34 C42 H42B 110.0 .
C36 C42 H42B 110.0 .
H42A C42 H42B 108.3 .
C13 C43 H43A 109.5 .
C13 C43 H43B 109.5 .
H43A C43 H43B 109.5 .
C13 C43 H43C 109.5 .
H43A C43 H43C 109.5 .
H43B C43 H43C 109.5 .
C18 C44 C52 110.6(6) .
C18 C44 C48 112.0(6) .
C52 C44 C48 106.9(5) .
C18 C44 C49 112.4(5) .
C52 C44 C49 108.8(6) .
C48 C44 C49 105.8(5) .
C48 C45 C50 108.9(6) .
C48 C45 C53 109.4(6) .
C50 C45 C53 108.0(6) .
C48 C45 H45A 110.2 .
C50 C45 H45A 110.2 .
C53 C45 H45A 110.2 .
C50 C46 C52 109.4(6) .
C50 C46 C51 108.6(6) .
C52 C46 C51 109.3(6) .
C50 C46 H46A 109.8 .
C52 C46 H46A 109.8 .
C51 C46 H46A 109.8 .
C51 C47 C49 110.0(6) .
C51 C47 C53 110.0(6) .
C49 C47 C53 108.9(6) .
C51 C47 H47A 109.3 .
C49 C47 H47A 109.3 .
C53 C47 H47A 109.3 .
C45 C48 C44 113.0(6) .
C45 C48 H48A 109.0 .
C44 C48 H48A 109.0 .
C45 C48 H48B 109.0 .
C44 C48 H48B 109.0 .
H48A C48 H48B 107.8 .
C47 C49 C44 111.7(5) .
C47 C49 H49A 109.3 .
C44 C49 H49A 109.3 .
C47 C49 H49B 109.3 .
C44 C49 H49B 109.3 .
H49A C49 H49B 107.9 .
C46 C50 C45 110.9(6) .
C46 C50 H50A 109.4 .
C45 C50 H50A 109.4 .
C46 C50 H50B 109.4 .
C45 C50 H50B 109.5 .
H50A C50 H50B 108.0 .
C47 C51 C46 109.7(6) .
C47 C51 H51A 109.7 .
C46 C51 H51A 109.7 .
C47 C51 H51B 109.7 .
C46 C51 H51B 109.7 .
H51A C51 H51B 108.2 .
C44 C52 C46 111.3(6) .
C44 C52 H52A 109.4 .
C46 C52 H52A 109.4 .
C44 C52 H52B 109.4 .
C46 C52 H52B 109.4 .
H52A C52 H52B 108.0 .
C47 C53 C45 109.5(6) .
C47 C53 H53A 109.8 .
C45 C53 H53A 109.8 .
C47 C53 H53B 109.8 .
C45 C53 H53B 109.8 .
H53A C53 H53B 108.2 .
C20 C54 H54A 109.5 .
C20 C54 H54B 109.5 .
H54A C54 H54B 109.5 .
C20 C54 H54C 109.5 .
H54A C54 H54C 109.5 .
H54B C54 H54C 109.5 .
C56 C55 N2 116.2(5) .
C56 C55 H55A 108.2 .
N2 C55 H55A 108.2 .
C56 C55 H55B 108.2 .
N2 C55 H55B 108.2 .
H55A C55 H55B 107.4 .
C61 C56 C57 119.4(6) .
C61 C56 C55 120.1(6) .
C57 C56 C55 120.4(6) .
O4 C57 C56 115.9(6) .
O4 C57 C58 123.2(6) .
C56 C57 C58 120.9(6) .
C59 C58 C57 115.9(6) .
C59 C58 C76 121.9(6) .
C57 C58 C76 122.1(6) .
C58 C59 C60 124.7(6) .
C58 C59 H59A 117.6 .
C60 C59 H59A 117.6 .
C61 C60 C59 117.9(7) .
C61 C60 C86 121.3(7) .
C59 C60 C86 120.9(7) .
C60 C61 C56 121.1(6) .
C60 C61 H61A 119.4 .
C56 C61 H61A 119.4 .
C63 C62 N2 114.7(6) .
C63 C62 H62A 108.6 .
N2 C62 H62A 108.6 .
C63 C62 H62B 108.6 .
N2 C62 H62B 108.6 .
H62A C62 H62B 107.6 .
C68 C63 C64 120.1(6) .
C68 C63 C62 120.2(7) .
C64 C63 C62 119.6(6) .
O5 C64 C63 115.7(6) .
O5 C64 C65 124.1(7) .
C63 C64 C65 120.2(6) .
C66 C65 C64 116.2(7) .
C66 C65 C87 120.4(6) .
C64 C65 C87 123.5(6) .
C67 C66 C65 124.9(7) .
C67 C66 H66A 117.6 .
C65 C66 H66A 117.6 .
C68 C67 C66 116.7(7) .
C68 C67 C97 122.2(7) .
C66 C67 C97 121.0(7) .
C67 C68 C63 121.8(7) .
C67 C68 H68A 119.1 .
C63 C68 H68A 119.1 .
C70 C69 N2 122.7(8) .
C70 C69 C170 54.3(8) .
N2 C69 C170 121.3(7) .
C70 C69 H69A 106.6 .
N2 C69 H69A 106.6 .
C170 C69 H69A 131.4 .
C70 C69 H69B 106.6 .
N2 C69 H69B 106.6 .
C170 C69 H69B 54.5 .
H69A C69 H69B 106.6 .
C70 C69 H69C 129.7 .
N2 C69 H69C 107.0 .
C170 C69 H69C 107.0 .
H69A C69 H69C 46.6 .
H69B C69 H69C 61.7 .
C70 C69 H69D 54.1 .
N2 C69 H69D 107.0 .
C170 C69 H69D 107.0 .
H69A C69 H69D 62.2 .
H69B C69 H69D 146.3 .
H69C C69 H69D 106.7 .
C69 C70 C71 122.0(11) .
C69 C70 C75 118.3(11) .
C71 C70 C75 118.8(11) .
O6 C71 C70 116.7(10) .
O6 C71 C72 121.9(11) .
C70 C71 C72 121.4(12) .
C71 C72 C73 117.3(11) .
C71 C72 C98 122.5(12) .
C73 C72 C98 120.1(10) .
C74 C73 C72 121.3(13) .
C74 C73 H73A 119.4 .
C72 C73 H73A 119.4 .
C75 C74 C73 118.9(16) .
C75 C74 C108 119.1(18) .
C73 C74 C108 121.4(18) .
C74 C75 C70 121.7(14) .
C74 C75 H75A 119.2 .
C70 C75 H75A 119.2 .
C58 C76 C84 111.3(5) .
C58 C76 C81 110.3(5) .
C84 C76 C81 109.2(6) .
C58 C76 C80 111.3(6) .
C84 C76 C80 107.0(5) .
C81 C76 C80 107.7(5) .
C82 C77 C80 110.2(5) .
C82 C77 C85 109.2(6) .
C80 C77 C85 108.9(6) .
C82 C77 H77A 109.5 .
C80 C77 H77A 109.5 .
C85 C77 H77A 109.5 .
C83 C78 C82 110.2(6) .
C83 C78 C84 109.4(6) .
C82 C78 C84 108.5(6) .
C83 C78 H78A 109.6 .
C82 C78 H78A 109.6 .
C84 C78 H78A 109.6 .
C81 C79 C85 110.7(6) .
C81 C79 C83 109.4(5) .
C85 C79 C83 110.0(6) .
C81 C79 H79A 108.9 .
C85 C79 H79A 108.9 .
C83 C79 H79A 108.9 .
C77 C80 C76 111.3(6) .
C77 C80 H80A 109.4 .
C76 C80 H80A 109.4 .
C77 C80 H80B 109.4 .
C76 C80 H80B 109.4 .
H80A C80 H80B 108.0 .
C79 C81 C76 110.3(5) .
C79 C81 H81A 109.6 .
C76 C81 H81A 109.6 .
C79 C81 H81B 109.6 .
C76 C81 H81B 109.6 .
H81A C81 H81B 108.1 .
C77 C82 C78 109.3(5) .
C77 C82 H82A 109.8 .
C78 C82 H82A 109.8 .
C77 C82 H82B 109.8 .
C78 C82 H82B 109.8 .
H82A C82 H82B 108.3 .
C79 C83 C78 109.0(6) .
C79 C83 H83A 109.9 .
C78 C83 H83A 109.9 .
C79 C83 H83B 109.9 .
C78 C83 H83B 109.9 .
H83A C83 H83B 108.3 .
C76 C84 C78 110.9(5) .
C76 C84 H84A 109.5 .
C78 C84 H84A 109.5 .
C76 C84 H84B 109.5 .
C78 C84 H84B 109.5 .
H84A C84 H84B 108.0 .
C79 C85 C77 109.0(5) .
C79 C85 H85A 109.9 .
C77 C85 H85A 109.9 .
C79 C85 H85B 109.9 .
C77 C85 H85B 109.9 .
H85A C85 H85B 108.3 .
C60 C86 H86A 109.5 .
C60 C86 H86B 109.5 .
H86A C86 H86B 109.5 .
C60 C86 H86C 109.5 .
H86A C86 H86C 109.5 .
H86B C86 H86C 109.5 .
C65 C87 C91 109.3(6) .
C65 C87 C95 111.6(6) .
C91 C87 C95 109.3(6) .
C65 C87 C92 112.0(6) .
C91 C87 C92 107.4(6) .
C95 C87 C92 107.1(6) .
C93 C88 C96 109.5(6) .
C93 C88 C91 108.9(6) .
C96 C88 C91 110.3(6) .
C93 C88 H88A 109.4 .
C96 C88 H88A 109.4 .
C91 C88 H88A 109.4 .
C93 C89 C94 109.1(6) .
C93 C89 C95 109.3(7) .
C94 C89 C95 109.1(6) .
C93 C89 H89A 109.8 .
C94 C89 H89A 109.8 .
C95 C89 H89A 109.8 .
C94 C90 C96 109.9(6) .
C94 C90 C92 110.4(6) .
C96 C90 C92 108.4(6) .
C94 C90 H90A 109.4 .
C96 C90 H90A 109.4 .
C92 C90 H90A 109.4 .
C88 C91 C87 110.5(6) .
C88 C91 H91A 109.5 .
C87 C91 H91A 109.5 .
C88 C91 H91B 109.5 .
C87 C91 H91B 109.5 .
H91A C91 H91B 108.1 .
C90 C92 C87 110.9(6) .
C90 C92 H92A 109.5 .
C87 C92 H92A 109.5 .
C90 C92 H92B 109.5 .
C87 C92 H92B 109.5 .
H92A C92 H92B 108.0 .
C88 C93 C89 111.0(6) .
C88 C93 H93A 109.4 .
C89 C93 H93A 109.4 .
C88 C93 H93B 109.4 .
C89 C93 H93B 109.4 .
H93A C93 H93B 108.0 .
C90 C94 C89 109.4(6) .
C90 C94 H94A 109.8 .
C89 C94 H94A 109.8 .
C90 C94 H94B 109.8 .
C89 C94 H94B 109.8 .
H94A C94 H94B 108.2 .
C87 C95 C89 110.7(6) .
C87 C95 H95A 109.5 .
C89 C95 H95A 109.5 .
C87 C95 H95B 109.5 .
C89 C95 H95B 109.5 .
H95A C95 H95B 108.1 .
C88 C96 C90 109.0(6) .
C88 C96 H96A 109.9 .
C90 C96 H96A 109.9 .
C88 C96 H96B 109.9 .
C90 C96 H96B 109.9 .
H96A C96 H96B 108.3 .
C67 C97 H97A 109.5 .
C67 C97 H97B 109.5 .
H97A C97 H97B 109.5 .
C67 C97 H97C 109.5 .
H97A C97 H97C 109.5 .
H97B C97 H97C 109.5 .
C102 C98 C72 111.8(11) .
C102 C98 C106 108.0(11) .
C72 C98 C106 112.8(10) .
C102 C98 C103 108.1(10) .
C72 C98 C103 107.8(10) .
C106 C98 C103 108.2(11) .
C107 C99 C104 110.8(13) .
C107 C99 C102 109.6(12) .
C104 C99 C102 107.8(12) .
C107 C99 H99A 109.5 .
C104 C99 H99A 109.5 .
C102 C99 H99A 109.5 .
C104 C100 C106 108.8(12) .
C104 C100 C105 110.0(11) .
C106 C100 C105 108.2(11) .
C104 C100 H10A 109.9 .
C106 C100 H10A 109.9 .
C105 C100 H10A 109.9 .
C103 C101 C107 108.8(11) .
C103 C101 C105 109.6(11) .
C107 C101 C105 108.4(11) .
C103 C101 H10B 110.0 .
C107 C101 H10B 110.0 .
C105 C101 H10B 110.0 .
C98 C102 C99 110.9(11) .
C98 C102 H10C 109.5 .
C99 C102 H10C 109.5 .
C98 C102 H10D 109.5 .
C99 C102 H10D 109.5 .
H10C C102 H10D 108.1 .
C101 C103 C98 111.5(11) .
C101 C103 H10E 109.3 .
C98 C103 H10E 109.3 .
C101 C103 H10F 109.3 .
C98 C103 H10F 109.3 .
H10E C103 H10F 108.0 .
C100 C104 C99 109.5(11) .
C100 C104 H10G 109.8 .
C99 C104 H10G 109.8 .
C100 C104 H10H 109.8 .
C99 C104 H10H 109.8 .
H10G C104 H10H 108.2 .
C100 C105 C101 109.9(11) .
C100 C105 H10I 109.7 .
C101 C105 H10I 109.7 .
C100 C105 H10J 109.7 .
C101 C105 H10J 109.7 .
H10I C105 H10J 108.2 .
C100 C106 C98 111.5(10) .
C100 C106 H10K 109.3 .
C98 C106 H10K 109.3 .
C100 C106 H10L 109.3 .
C98 C106 H10L 109.3 .
H10K C106 H10L 108.0 .
C99 C107 C101 110.9(12) .
C99 C107 H10M 109.5 .
C101 C107 H10M 109.5 .
C99 C107 H10N 109.5 .
C101 C107 H10N 109.5 .
H10M C107 H10N 108.0 .
C171 O106 U2 126.8(8) .
C171 C170 C175 120.9(12) .
C171 C170 C69 127.5(10) .
C175 C170 C69 111.7(10) .
O106 C171 C170 116.3(12) .
O106 C171 C172 123.8(12) .
C170 C171 C172 119.6(12) .
C173 C172 C171 117.7(12) .
C173 C172 C198 121.0(12) .
C171 C172 C198 121.4(11) .
C172 C173 C174 123.3(12) .
C172 C173 H17A 118.3 .
C174 C173 H17A 118.3 .
C175 C174 C173 118.0(11) .
C175 C174 C208 120.1(12) .
C173 C174 C208 121.9(12) .
C175 C174 C208 58.1(9) 2_675
C173 C174 C208 173.3(13) 2_675
C208 C174 C208 62.5(10) 2_675
C174 C175 C170 119.7(12) .
C174 C175 H17C 120.1 .
C170 C175 H17C 120.1 .
C172 C198 C206 111.2(12) .
C172 C198 C203 111.1(12) .
C206 C198 C203 107.8(11) .
C172 C198 C202 112.3(11) .
C206 C198 C202 108.3(11) .
C203 C198 C202 105.9(11) .
C207 C199 C202 110.7(12) .
C207 C199 C204 109.1(11) .
C202 C199 C204 110.7(13) .
C207 C199 H19B 108.8 .
C202 C199 H19B 108.8 .
C204 C199 H19B 108.8 .
C204 C200 C205 108.9(12) .
C204 C200 C206 111.5(11) .
C205 C200 C206 109.9(11) .
C204 C200 H20A 108.9 .
C205 C200 H20A 108.9 .
C206 C200 H20A 108.9 .
C207 C201 C203 110.4(11) .
C207 C201 C205 108.8(12) .
C203 C201 C205 107.2(12) .
C207 C201 H20B 110.1 .
C203 C201 H20B 110.1 .
C205 C201 H20B 110.1 .
C199 C202 C198 110.2(11) .
C199 C202 H20C 109.6 .
C198 C202 H20C 109.6 .
C199 C202 H20D 109.6 .
C198 C202 H20D 109.6 .
H20C C202 H20D 108.1 .
C201 C203 C198 112.4(11) .
C201 C203 H20E 109.1 .
C198 C203 H20E 109.1 .
C201 C203 H20F 109.1 .
C198 C203 H20F 109.1 .
H20E C203 H20F 107.8 .
C200 C204 C199 108.5(11) .
C200 C204 H20G 110.0 .
C199 C204 H20G 110.0 .
C200 C204 H20H 110.0 .
C199 C204 H20H 110.0 .
H20G C204 H20H 108.4 .
C200 C205 C201 109.9(12) .
C200 C205 H20I 109.7 .
C201 C205 H20I 109.7 .
C200 C205 H20J 109.7 .
C201 C205 H20J 109.7 .
H20I C205 H20J 108.2 .
C200 C206 C198 110.8(11) .
C200 C206 H20K 109.5 .
C198 C206 H20K 109.5 .
C200 C206 H20L 109.5 .
C198 C206 H20L 109.5 .
H20K C206 H20L 108.1 .
C199 C207 C201 109.1(12) .
C199 C207 H20M 109.9 .
C201 C207 H20M 109.9 .
C199 C207 H20N 109.9 .
C201 C207 H20N 109.9 .
H20M C207 H20N 108.3 .
C174 C208 H20O 109.5 .
C174 C208 H20P 109.5 .
H20O C208 H20P 109.5 .
C174 C208 H20Q 109.5 .
H20O C208 H20Q 109.5 .
H20P C208 H20Q 109.5 .
O9 N3 C113 118.2(6) .
O9 N3 C109 120.1(6) .
C113 N3 C109 121.7(7) .
N3 C109 C110 119.5(8) .
N3 C109 H10R 120.3 .
C110 C109 H10R 120.3 .
C109 C110 C111 119.5(8) .
C109 C110 H11A 120.3 .
C111 C110 H11A 120.3 .
C112 C111 C110 118.2(8) .
C112 C111 H11B 120.9 .
C110 C111 H11B 120.9 .
C111 C112 C113 121.9(9) .
C111 C112 H11C 119.1 .
C113 C112 H11C 119.1 .
N3 C113 C112 119.2(8) .
N3 C113 H11D 120.4 .
C112 C113 H11D 120.4 .
O10 C114 H11E 109.5 .
O10 C114 H11F 109.5 .
H11E C114 H11F 109.5 .
O10 C114 H11G 109.5 .
H11E C114 H11G 109.5 .
H11F C114 H11G 109.5 .
C115 O10 C114 110.8(8) .
O10 C115 C116 112.3(8) .
O10 C115 H11H 109.2 .
C116 C115 H11H 109.2 .
O10 C115 H11I 109.2 .
C116 C115 H11I 109.2 .
H11H C115 H11I 107.9 .
O11 C116 C115 110.7(8) .
O11 C116 H11J 109.5 .
C115 C116 H11J 109.5 .
O11 C116 H11K 109.5 .
C115 C116 H11K 109.5 .
H11J C116 H11K 108.1 .
C116 O11 C117 113.6(8) .
O11 C117 H11L 109.5 .
O11 C117 H11M 109.5 .
H11L C117 H11M 109.5 .
O11 C117 H11N 109.5 .
H11L C117 H11N 109.5 .
H11M C117 H11N 109.5 .
O12 C118 H11O 109.5 .
O12 C118 H11P 109.5 .
H11O C118 H11P 109.5 .
O12 C118 H11Q 109.5 .
H11O C118 H11Q 109.5 .
H11P C118 H11Q 109.5 .
C119 O12 C118 116.0(16) .
O12 C119 C120 113.6(15) .
O12 C119 H11R 108.8 .
C120 C119 H11R 108.8 .
O12 C119 H11S 108.8 .
C120 C119 H11S 108.8 .
H11R C119 H11S 107.7 .
O13 C120 C119 114.2(15) .
O13 C120 H12B 108.7 .
C119 C120 H12B 108.7 .
O13 C120 H12C 108.7 .
C119 C120 H12C 108.7 .
H12B C120 H12C 107.6 .
C120 O13 C121 120.6(16) .
O13 C121 H12D 109.5 .
O13 C121 H12E 109.5 .
H12D C121 H12E 109.5 .
O13 C121 H12F 109.5 .
H12D C121 H12F 109.5 .
H12E C121 H12F 109.5 .
O14 C122 H12G 109.5 .
O14 C122 H12H 109.5 .
H12G C122 H12H 109.5 .
O14 C122 H12I 109.5 .
H12G C122 H12I 109.5 .
H12H C122 H12I 109.5 .
C123 O14 C122 109.5(14) .
O14 C123 C124 113.5(15) .
O14 C123 H12J 108.9 .
C124 C123 H12J 108.9 .
O14 C123 H12K 108.9 .
C124 C123 H12K 108.9 .
H12J C123 H12K 107.7 .
O15 C124 C123 110.3(15) .
O15 C124 H12L 109.6 .
C123 C124 H12L 109.6 .
O15 C124 H12M 109.6 .
C123 C124 H12M 109.6 .
H12L C124 H12M 108.1 .
C124 O15 C125 112.3(19) .
O15 C125 H12N 109.5 .
O15 C125 H12O 109.5 .
H12N C125 H12O 109.5 .
O15 C125 H12P 109.5 .
H12N C125 H12P 109.5 .
H12O C125 H12P 109.5 .

loop_
_geom_bond_atom_site_label_1
_geom_bond_atom_site_label_2
_geom_bond_distance
_geom_bond_site_symmetry_2
U1 O8 1.971(4) .
U1 O1 2.143(5) .
U1 O2 2.151(5) .
U1 O3 2.162(4) .
U1 O7 2.174(4) .
U1 N1 2.520(5) .
U1 U2 3.4346(4) .
U2 O7 2.057(4) .
U2 O6 2.109(8) .
U2 O4 2.149(5) .
U2 O5 2.155(5) .
U2 O106 2.189(9) .
U2 O8 2.325(5) .
U2 O9 2.417(5) .
U2 N2 2.565(5) .
O1 C3 1.356(7) .
O2 C10 1.359(8) .
O3 C17 1.354(7) .
O4 C57 1.352(8) .
O5 C64 1.353(8) .
O6 C71 1.361(15) .
O9 N3 1.334(7) .
N1 C15 1.500(8) .
N1 C8 1.505(9) .
N1 C1 1.519(8) .
N2 C55 1.502(8) .
N2 C69 1.503(8) .
N2 C62 1.513(8) .
C1 C2 1.495(9) .
C1 H1A 0.9900 .
C1 H1B 0.9900 .
C2 C7 1.391(9) .
C2 C3 1.398(9) .
C3 C4 1.406(9) .
C4 C5 1.392(9) .
C4 C22 1.543(9) .
C5 C6 1.390(10) .
C5 H5A 0.9500 .
C6 C7 1.383(11) .
C6 C32 1.529(10) .
C7 H7A 0.9500 .
C8 C9 1.515(9) .
C8 H8A 0.9900 .
C8 H8B 0.9900 .
C9 C14 1.391(10) .
C9 C10 1.404(9) .
C10 C11 1.401(10) .
C11 C12 1.397(10) .
C11 C33 1.538(9) .
C12 C13 1.392(10) .
C12 H12A 0.9500 .
C13 C14 1.385(10) .
C13 C43 1.516(10) .
C14 H14A 0.9500 .
C15 C16 1.485(9) .
C15 H15A 0.9900 .
C15 H15B 0.9900 .
C16 C17 1.390(9) .
C16 C21 1.444(9) .
C17 C18 1.419(9) .
C18 C19 1.407(9) .
C18 C44 1.528(9) .
C19 C20 1.406(10) .
C19 H19A 0.9500 .
C20 C21 1.394(10) .
C20 C54 1.489(10) .
C21 H21A 0.9500 .
C22 C30 1.534(9) .
C22 C27 1.542(8) .
C22 C26 1.543(9) .
C23 C31 1.533(9) .
C23 C26 1.534(9) .
C23 C28 1.548(10) .
C23 H23A 1.0000 .
C24 C28 1.522(9) .
C24 C29 1.532(9) .
C24 C30 1.537(9) .
C24 H24A 1.0000 .
C25 C27 1.527(9) .
C25 C31 1.530(10) .
C25 C29 1.537(10) .
C25 H25A 1.0000 .
C26 H26A 0.9900 .
C26 H26B 0.9900 .
C27 H27A 0.9900 .
C27 H27B 0.9900 .
C28 H28A 0.9900 .
C28 H28B 0.9900 .
C29 H29A 0.9900 .
C29 H29B 0.9900 .
C30 H30A 0.9900 .
C30 H30B 0.9900 .
C31 H31A 0.9900 .
C31 H31B 0.9900 .
C32 H32A 0.9800 .
C32 H32B 0.9800 .
C32 H32C 0.9800 .
C33 C37 1.546(10) .
C33 C38 1.551(10) .
C33 C41 1.551(10) .
C34 C42 1.523(13) .
C34 C37 1.529(10) .
C34 C39 1.541(11) .
C34 H34A 1.0000 .
C35 C40 1.516(10) .
C35 C39 1.539(11) .
C35 C41 1.545(10) .
C35 H35A 1.0000 .
C36 C40 1.529(10) .
C36 C42 1.535(12) .
C36 C38 1.544(9) .
C36 H36A 1.0000 .
C37 H37A 0.9900 .
C37 H37B 0.9900 .
C38 H38A 0.9900 .
C38 H38B 0.9900 .
C39 H39A 0.9900 .
C39 H39B 0.9900 .
C40 H40A 0.9900 .
C40 H40B 0.9900 .
C41 H41A 0.9900 .
C41 H41B 0.9900 .
C42 H42A 0.9900 .
C42 H42B 0.9900 .
C43 H43A 0.9800 .
C43 H43B 0.9800 .
C43 H43C 0.9800 .
C44 C52 1.535(10) .
C44 C48 1.557(9) .
C44 C49 1.562(9) .
C45 C48 1.520(10) .
C45 C50 1.527(11) .
C45 C53 1.540(10) .
C45 H45A 1.0000 .
C46 C50 1.526(10) .
C46 C52 1.544(10) .
C46 C51 1.545(10) .
C46 H46A 1.0000 .
C47 C51 1.513(10) .
C47 C49 1.525(10) .
C47 C53 1.538(10) .
C47 H47A 1.0000 .
C48 H48A 0.9900 .
C48 H48B 0.9900 .
C49 H49A 0.9900 .
C49 H49B 0.9900 .
C50 H50A 0.9900 .
C50 H50B 0.9900 .
C51 H51A 0.9900 .
C51 H51B 0.9900 .
C52 H52A 0.9900 .
C52 H52B 0.9900 .
C53 H53A 0.9900 .
C53 H53B 0.9900 .
C54 H54A 0.9800 .
C54 H54B 0.9800 .
C54 H54C 0.9800 .
C55 C56 1.498(9) .
C55 H55A 0.9900 .
C55 H55B 0.9900 .
C56 C61 1.397(10) .
C56 C57 1.413(9) .
C57 C58 1.423(9) .
C58 C59 1.388(9) .
C58 C76 1.526(9) .
C59 C60 1.392(10) .
C59 H59A 0.9500 .
C60 C61 1.382(10) .
C60 C86 1.515(10) .
C61 H61A 0.9500 .
C62 C63 1.498(9) .
C62 H62A 0.9900 .
C62 H62B 0.9900 .
C63 C68 1.388(10) .
C63 C64 1.412(10) .
C64 C65 1.413(10) .
C65 C66 1.409(10) .
C65 C87 1.536(10) .
C66 C67 1.388(11) .
C66 H66A 0.9500 .
C67 C68 1.388(10) .
C67 C97 1.522(10) .
C68 H68A 0.9500 .
C69 C70 1.301(14) .
C69 C170 1.589(14) .
C69 H69A 0.9900 .
C69 H69B 0.9900 .
C69 H69C 0.9900 .
C69 H69D 0.9900 .
C70 C71 1.404(18) .
C70 C75 1.416(18) .
C71 C72 1.409(16) .
C72 C73 1.434(18) .
C72 C98 1.546(18) .
C73 C74 1.41(3) .
C73 H73A 0.9500 .
C74 C75 1.37(3) .
C74 C108 1.58(3) .
C75 H75A 0.9500 .
C76 C84 1.541(9) .
C76 C81 1.545(9) .
C76 C80 1.551(9) .
C77 C82 1.523(10) .
C77 C80 1.534(9) .
C77 C85 1.539(9) .
C77 H77A 1.0000 .
C78 C83 1.532(10) .
C78 C82 1.540(10) .
C78 C84 1.547(9) .
C78 H78A 1.0000 .
C79 C81 1.527(10) .
C79 C85 1.528(10) .
C79 C83 1.530(11) .
C79 H79A 1.0000 .
C80 H80A 0.9900 .
C80 H80B 0.9900 .
C81 H81A 0.9900 .
C81 H81B 0.9900 .
C82 H82A 0.9900 .
C82 H82B 0.9900 .
C83 H83A 0.9900 .
C83 H83B 0.9900 .
C84 H84A 0.9900 .
C84 H84B 0.9900 .
C85 H85A 0.9900 .
C85 H85B 0.9900 .
C86 H86A 0.9800 .
C86 H86B 0.9800 .
C86 H86C 0.9800 .
C87 C91 1.542(10) .
C87 C95 1.544(10) .
C87 C92 1.562(10) .
C88 C93 1.514(11) .
C88 C96 1.525(10) .
C88 C91 1.535(10) .
C88 H88A 1.0000 .
C89 C93 1.518(11) .
C89 C94 1.532(11) .
C89 C95 1.548(10) .
C89 H89A 1.0000 .
C90 C94 1.520(11) .
C90 C96 1.537(10) .
C90 C92 1.539(10) .
C90 H90A 1.0000 .
C91 H91A 0.9900 .
C91 H91B 0.9900 .
C92 H92A 0.9900 .
C92 H92B 0.9900 .
C93 H93A 0.9900 .
C93 H93B 0.9900 .
C94 H94A 0.9900 .
C94 H94B 0.9900 .
C95 H95A 0.9900 .
C95 H95B 0.9900 .
C96 H96A 0.9900 .
C96 H96B 0.9900 .
C97 H97A 0.9800 .
C97 H97B 0.9800 .
C97 H97C 0.9800 .
C98 C102 1.539(17) .
C98 C106 1.555(17) .
C98 C103 1.557(19) .
C99 C107 1.51(2) .
C99 C104 1.55(2) .
C99 C102 1.56(2) .
C99 H99A 1.0000 .
C100 C104 1.547(19) .
C100 C106 1.548(19) .
C100 C105 1.55(2) .
C100 H10A 1.0000 .
C101 C103 1.524(18) .
C101 C107 1.549(18) .
C101 C105 1.560(19) .
C101 H10B 1.0000 .
C102 H10C 0.9900 .
C102 H10D 0.9900 .
C103 H10E 0.9900 .
C103 H10F 0.9900 .
C104 H10G 0.9900 .
C104 H10H 0.9900 .
C105 H10I 0.9900 .
C105 H10J 0.9900 .
C106 H10K 0.9900 .
C106 H10L 0.9900 .
C107 H10M 0.9900 .
C107 H10N 0.9900 .
C108 H10O 0.9800 .
C108 H10P 0.9800 .
C108 H10Q 0.9800 .
O106 C171 1.357(16) .
C170 C171 1.389(18) .
C170 C175 1.408(16) .
C171 C172 1.420(18) .
C172 C173 1.383(17) .
C172 C198 1.527(19) .
C173 C174 1.404(18) .
C173 H17A 0.9500 .
C174 C175 1.400(17) .
C174 C208 1.509(18) .
C174 C208 1.58(2) 2_675
C175 H17C 0.9500 .
C198 C206 1.54(2) .
C198 C203 1.563(18) .
C198 C202 1.588(19) .
C199 C207 1.526(19) .
C199 C202 1.531(19) .
C199 C204 1.56(2) .
C199 H19B 1.0000 .
C200 C204 1.506(19) .
C200 C205 1.53(2) .
C200 C206 1.538(19) .
C200 H20A 1.0000 .
C201 C207 1.53(2) .
C201 C203 1.545(19) .
C201 C205 1.56(2) .
C201 H20B 1.0000 .
C202 H20C 0.9900 .
C202 H20D 0.9900 .
C203 H20E 0.9900 .
C203 H20F 0.9900 .
C204 H20G 0.9900 .
C204 H20H 0.9900 .
C205 H20I 0.9900 .
C205 H20J 0.9900 .
C206 H20K 0.9900 .
C206 H20L 0.9900 .
C207 H20M 0.9900 .
C207 H20N 0.9900 .
C208 H20O 0.9800 .
C208 H20P 0.9800 .
C208 H20Q 0.9800 .
N3 C113 1.346(9) .
N3 C109 1.353(9) .
C109 C110 1.372(12) .
C109 H10R 0.9500 .
C110 C111 1.405(14) .
C110 H11A 0.9500 .
C111 C112 1.352(13) .
C111 H11B 0.9500 .
C112 C113 1.358(11) .
C112 H11C 0.9500 .
C113 H11D 0.9500 .
C114 O10 1.422(10) .
C114 H11E 0.9800 .
C114 H11F 0.9800 .
C114 H11G 0.9800 .
O10 C115 1.402(9) .
C115 C116 1.522(12) .
C115 H11H 0.9900 .
C115 H11I 0.9900 .
C116 O11 1.374(9) .
C116 H11J 0.9900 .
C116 H11K 0.9900 .
O11 C117 1.423(10) .
C117 H11L 0.9800 .
C117 H11M 0.9800 .
C117 H11N 0.9800 .
C118 O12 1.406(15) .
C118 H11O 0.9800 .
C118 H11P 0.9800 .
C118 H11Q 0.9800 .
O12 C119 1.403(15) .
C119 C120 1.577(18) .
C119 H11R 0.9900 .
C119 H11S 0.9900 .
C120 O13 1.379(14) .
C120 H12B 0.9900 .
C120 H12C 0.9900 .
O13 C121 1.429(15) .
C121 H12D 0.9800 .
C121 H12E 0.9800 .
C121 H12F 0.9800 .
C122 O14 1.412(14) .
C122 H12G 0.9800 .
C122 H12H 0.9800 .
C122 H12I 0.9800 .
O14 C123 1.389(15) .
C123 C124 1.542(17) .
C123 H12J 0.9900 .
C123 H12K 0.9900 .
C124 O15 1.360(15) .
C124 H12L 0.9900 .
C124 H12M 0.9900 .
O15 C125 1.424(16) .
C125 H12N 0.9800 .
C125 H12O 0.9800 .
C125 H12P 0.9800 .

loop_
_geom_torsion_atom_site_label_1
_geom_torsion_atom_site_label_2
_geom_torsion_atom_site_label_3
_geom_torsion_atom_site_label_4
_geom_torsion
_geom_torsion_site_symmetry_1
O8 U1 U2 O7 -177.0(3) .
O1 U1 U2 O7 103.4(2) .
O2 U1 U2 O7 -91.9(2) .
O3 U1 U2 O7 10.4(3) .
N1 U1 U2 O7 -172.4(3) .
O8 U1 U2 O6 14.8(10) .
O1 U1 U2 O6 -64.7(9) .
O2 U1 U2 O6 99.9(9) .
O3 U1 U2 O6 -157.8(10) .
O7 U1 U2 O6 -168.2(10) .
N1 U1 U2 O6 19.4(10) .
O8 U1 U2 O4 82.7(2) .
O1 U1 U2 O4 3.14(17) .
O2 U1 U2 O4 167.79(16) .
O3 U1 U2 O4 -89.9(3) .
O7 U1 U2 O4 -100.3(2) .
N1 U1 U2 O4 87.3(2) .
O8 U1 U2 O5 -124.5(3) .
O1 U1 U2 O5 155.98(19) .
O2 U1 U2 O5 -39.37(19) .
O3 U1 U2 O5 63.0(3) .
O7 U1 U2 O5 52.6(3) .
N1 U1 U2 O5 -119.8(2) .
O8 U1 U2 O106 34.2(5) .
O1 U1 U2 O106 -45.3(5) .
O2 U1 U2 O106 119.3(5) .
O3 U1 U2 O106 -138.3(5) .
O7 U1 U2 O106 -148.7(5) .
N1 U1 U2 O106 38.9(5) .
O1 U1 U2 O8 -79.6(2) .
O2 U1 U2 O8 85.1(2) .
O3 U1 U2 O8 -172.6(3) .
O7 U1 U2 O8 177.0(3) .
N1 U1 U2 O8 4.6(3) .
O8 U1 U2 O9 -48.2(2) .
O1 U1 U2 O9 -127.74(17) .
O2 U1 U2 O9 36.91(16) .
O3 U1 U2 O9 139.2(3) .
O7 U1 U2 O9 128.9(2) .
N1 U1 U2 O9 -43.6(2) .
O8 U1 U2 N2 151.1(3) .
O1 U1 U2 N2 71.51(18) .
O2 U1 U2 N2 -123.83(18) .
O3 U1 U2 N2 -21.5(3) .
O7 U1 U2 N2 -31.9(3) .
N1 U1 U2 N2 155.7(2) .
O8 U1 O1 C3 96.7(7) .
O2 U1 O1 C3 -10.0(9) .
O3 U1 O1 C3 -76.0(7) .
O7 U1 O1 C3 172.5(6) .
N1 U1 O1 C3 5.9(6) .
U2 U1 O1 C3 136.7(6) .
O8 U1 O2 C10 -83.7(8) .
O1 U1 O2 C10 23.0(10) .
O3 U1 O2 C10 87.0(8) .
O7 U1 O2 C10 -159.4(8) .
N1 U1 O2 C10 7.1(8) .
U2 U1 O2 C10 -124.3(8) .
O1 U1 O3 C17 131.3(5) .
O2 U1 O3 C17 -23.0(5) .
O7 U1 O3 C17 -122.1(5) .
N1 U1 O3 C17 53.6(5) .
U2 U1 O3 C17 -128.5(4) .
O7 U2 O4 C57 87.0(8) .
O6 U2 O4 C57 -70.8(8) .
O5 U2 O4 C57 -8.7(9) .
O106 U2 O4 C57 -81.7(8) .
O8 U2 O4 C57 156.8(8) .
O9 U2 O4 C57 -150.6(7) .
N2 U2 O4 C57 4.2(7) .
U1 U2 O4 C57 123.2(8) .
O7 U2 O5 C64 -96.2(9) .
O6 U2 O5 C64 65.4(10) .
O4 U2 O5 C64 -0.7(11) .
O106 U2 O5 C64 66.6(10) .
O8 U2 O5 C64 -161.7(9) .
O9 U2 O5 C64 150.6(10) .
N2 U2 O5 C64 -13.6(9) .
U1 U2 O5 C64 -124.7(9) .
O7 U2 O6 C71 -75.6(13) .
O4 U2 O6 C71 18.3(10) .
O5 U2 O6 C71 -131.6(10) .
O106 U2 O6 C71 52.2(12) .
O8 U2 O6 C71 96.4(10) .
O9 U2 O6 C71 149.5(10) .
N2 U2 O6 C71 -54.4(9) .
U1 U2 O6 C71 85.5(13) .
O6 U2 O7 U1 171.9(7) .
O4 U2 O7 U1 78.3(2) .
O5 U2 O7 U1 -134.8(2) .
O106 U2 O7 U1 115.7(9) .
O8 U2 O7 U1 -1.73(19) .
O9 U2 O7 U1 -57.8(2) .
N2 U2 O7 U1 151.4(2) .
O8 U1 O7 U2 2.0(2) .
O1 U1 O7 U2 -87.2(2) .
O2 U1 O7 U2 94.0(2) .
O3 U1 O7 U2 -174.00(19) .
N1 U1 O7 U2 23.8(8) .
O1 U1 O8 U2 107.1(2) .
O2 U1 O8 U2 -100.0(2) .
O7 U1 O8 U2 -1.74(19) .
N1 U1 O8 U2 -176.6(2) .
O7 U2 O8 U1 1.9(2) .
O6 U2 O8 U1 -174.9(3) .
O4 U2 O8 U1 -92.8(2) .
O5 U2 O8 U1 76.7(3) .
O106 U2 O8 U1 -160.0(3) .
O9 U2 O8 U1 127.2(2) .
N2 U2 O8 U1 -46.1(4) .
O7 U2 O9 N3 59.8(6) .
O6 U2 O9 N3 -137.2(6) .
O4 U2 O9 N3 -53.8(6) .
O5 U2 O9 N3 146.5(6) .
O106 U2 O9 N3 -118.1(6) .
O8 U2 O9 N3 3.3(5) .
N2 U2 O9 N3 175.8(5) .
U1 U2 O9 N3 29.3(5) .
O8 U1 N1 C15 -178.5(4) .
O1 U1 N1 C15 -84.7(4) .
O2 U1 N1 C15 87.7(4) .
O3 U1 N1 C15 -3.0(4) .
O7 U1 N1 C15 160.4(6) .
U2 U1 N1 C15 178.5(4) .
O8 U1 N1 C8 56.4(4) .
O1 U1 N1 C8 150.2(4) .
O2 U1 N1 C8 -37.5(4) .
O3 U1 N1 C8 -128.1(4) .
O7 U1 N1 C8 35.3(9) .
U2 U1 N1 C8 53.4(4) .
O8 U1 N1 C1 -55.8(4) .
O1 U1 N1 C1 38.0(4) .
O2 U1 N1 C1 -149.7(4) .
O3 U1 N1 C1 119.6(4) .
O7 U1 N1 C1 -76.9(8) .
U2 U1 N1 C1 -58.9(4) .
O7 U2 N2 C55 -55.6(4) .
O6 U2 N2 C55 132.3(5) .
O4 U2 N2 C55 37.8(4) .
O5 U2 N2 C55 -149.5(4) .
O106 U2 N2 C55 113.8(5) .
O8 U2 N2 C55 -10.8(5) .
O9 U2 N2 C55 -179.2(4) .
U1 U2 N2 C55 -37.0(4) .
O7 U2 N2 C69 -178.4(5) .
O6 U2 N2 C69 9.5(5) .
O4 U2 N2 C69 -85.0(5) .
O5 U2 N2 C69 87.8(5) .
O106 U2 N2 C69 -9.0(5) .
O8 U2 N2 C69 -133.6(4) .
O9 U2 N2 C69 58.1(6) .
U1 U2 N2 C69 -159.8(4) .
O7 U2 N2 C62 57.9(4) .
O6 U2 N2 C62 -114.2(5) .
O4 U2 N2 C62 151.3(4) .
O5 U2 N2 C62 -36.0(4) .
O106 U2 N2 C62 -132.7(4) .
O8 U2 N2 C62 102.6(4) .
O9 U2 N2 C62 -65.7(5) .
U1 U2 N2 C62 76.5(4) .
C15 N1 C1 C2 52.2(7) .
C8 N1 C1 C2 172.9(5) .
U1 N1 C1 C2 -72.3(6) .
N1 C1 C2 C7 -130.4(6) .
N1 C1 C2 C3 54.6(8) .
U1 O1 C3 C2 -27.0(10) .
U1 O1 C3 C4 152.6(5) .
C7 C2 C3 O1 -175.6(6) .
C1 C2 C3 O1 -0.6(9) .
C7 C2 C3 C4 4.8(10) .
C1 C2 C3 C4 179.8(6) .
O1 C3 C4 C5 174.8(6) .
C2 C3 C4 C5 -5.7(9) .
O1 C3 C4 C22 -6.7(9) .
C2 C3 C4 C22 172.8(6) .
C3 C4 C5 C6 2.2(11) .
C22 C4 C5 C6 -176.3(7) .
C4 C5 C6 C7 2.1(12) .
C4 C5 C6 C32 -178.1(8) .
C5 C6 C7 C2 -3.1(11) .
C32 C6 C7 C2 177.1(8) .
C3 C2 C7 C6 -0.3(10) .
C1 C2 C7 C6 -175.4(7) .
C15 N1 C8 C9 -57.1(8) .
C1 N1 C8 C9 -176.9(6) .
U1 N1 C8 C9 69.0(6) .
N1 C8 C9 C14 131.5(7) .
N1 C8 C9 C10 -56.2(9) .
U1 O2 C10 C11 -172.7(5) .
U1 O2 C10 C9 6.5(11) .
C14 C9 C10 O2 -176.9(6) .
C8 C9 C10 O2 11.0(10) .
C14 C9 C10 C11 2.4(10) .
C8 C9 C10 C11 -169.8(6) .
O2 C10 C11 C12 178.8(6) .
C9 C10 C11 C12 -0.4(10) .
O2 C10 C11 C33 2.3(11) .
C9 C10 C11 C33 -176.9(6) .
C10 C11 C12 C13 -1.9(11) .
C33 C11 C12 C13 174.8(7) .
C11 C12 C13 C14 2.1(12) .
C11 C12 C13 C43 -177.5(8) .
C12 C13 C14 C9 -0.1(11) .
C43 C13 C14 C9 179.5(7) .
C10 C9 C14 C13 -2.1(11) .
C8 C9 C14 C13 170.2(7) .
C8 N1 C15 C16 81.5(7) .
C1 N1 C15 C16 -162.4(6) .
U1 N1 C15 C16 -41.6(7) .
N1 C15 C16 C17 61.6(9) .
N1 C15 C16 C21 -121.8(7) .
U1 O3 C17 C16 -56.8(7) .
U1 O3 C17 C18 125.5(6) .
C21 C16 C17 O3 173.5(6) .
C15 C16 C17 O3 -9.9(9) .
C21 C16 C17 C18 -8.8(10) .
C15 C16 C17 C18 167.8(6) .
O3 C17 C18 C19 -175.0(6) .
C16 C17 C18 C19 7.3(10) .
O3 C17 C18 C44 9.4(10) .
C16 C17 C18 C44 -168.2(6) .
C17 C18 C19 C20 -1.2(10) .
C44 C18 C19 C20 174.4(7) .
C18 C19 C20 C21 -3.1(11) .
C18 C19 C20 C54 178.4(7) .
C19 C20 C21 C16 1.6(11) .
C54 C20 C21 C16 -179.9(7) .
C17 C16 C21 C20 4.1(10) .
C15 C16 C21 C20 -172.7(7) .
C5 C4 C22 C30 -1.6(9) .
C3 C4 C22 C30 180.0(6) .
C5 C4 C22 C27 -122.0(7) .
C3 C4 C22 C27 59.6(8) .
C5 C4 C22 C26 116.9(7) .
C3 C4 C22 C26 -61.6(8) .
C31 C23 C26 C22 -59.3(7) .
C28 C23 C26 C22 59.5(7) .
C30 C22 C26 C23 -58.9(7) .
C27 C22 C26 C23 57.6(7) .
C4 C22 C26 C23 -179.7(5) .
C31 C25 C27 C22 58.8(7) .
C29 C25 C27 C22 -61.3(7) .
C30 C22 C27 C25 59.1(7) .
C4 C22 C27 C25 -178.4(6) .
C26 C22 C27 C25 -57.2(7) .
C29 C24 C28 C23 -62.1(7) .
C30 C24 C28 C23 58.2(7) .
C31 C23 C28 C24 60.8(7) .
C26 C23 C28 C24 -58.3(7) .
C28 C24 C29 C25 61.1(7) .
C30 C24 C29 C25 -59.3(7) .
C27 C25 C29 C24 60.5(7) .
C31 C25 C29 C24 -59.5(7) .
C27 C22 C30 C24 -58.1(7) .
C4 C22 C30 C24 179.0(5) .
C26 C22 C30 C24 59.4(7) .
C28 C24 C30 C22 -60.6(7) .
C29 C24 C30 C22 59.5(7) .
C27 C25 C31 C23 -60.3(7) .
C29 C25 C31 C23 59.6(7) .
C26 C23 C31 C25 60.3(8) .
C28 C23 C31 C25 -59.6(7) .
C12 C11 C33 C37 10.9(10) .
C10 C11 C33 C37 -172.7(7) .
C12 C11 C33 C38 132.2(7) .
C10 C11 C33 C38 -51.4(9) .
C12 C11 C33 C41 -107.4(8) .
C10 C11 C33 C41 69.0(8) .
C42 C34 C37 C33 -59.7(9) .
C39 C34 C37 C33 60.8(9) .
C11 C33 C37 C34 -177.7(7) .
C38 C33 C37 C34 56.9(8) .
C41 C33 C37 C34 -59.1(9) .
C40 C36 C38 C33 -58.5(9) .
C42 C36 C38 C33 62.3(8) .
C11 C33 C38 C36 176.1(6) .
C37 C33 C38 C36 -58.5(8) .
C41 C33 C38 C36 56.4(8) .
C40 C35 C39 C34 -60.5(8) .
C41 C35 C39 C34 61.3(8) .
C42 C34 C39 C35 60.6(8) .
C37 C34 C39 C35 -60.0(9) .
C39 C35 C40 C36 60.0(8) .
C41 C35 C40 C36 -61.3(8) .
C42 C36 C40 C35 -59.7(8) .
C38 C36 C40 C35 59.8(9) .
C40 C35 C41 C33 60.1(8) .
C39 C35 C41 C33 -61.2(8) .
C11 C33 C41 C35 -179.6(6) .
C37 C33 C41 C35 58.0(8) .
C38 C33 C41 C35 -56.3(7) .
C37 C34 C42 C36 59.8(8) .
C39 C34 C42 C36 -59.8(8) .
C40 C36 C42 C34 59.4(8) .
C38 C36 C42 C34 -60.8(8) .
C19 C18 C44 C52 -114.1(7) .
C17 C18 C44 C52 61.3(8) .
C19 C18 C44 C48 5.1(9) .
C17 C18 C44 C48 -179.6(6) .
C19 C18 C44 C49 124.1(7) .
C17 C18 C44 C49 -60.6(9) .
C50 C45 C48 C44 58.5(8) .
C53 C45 C48 C44 -59.3(8) .
C18 C44 C48 C45 -179.6(6) .
C52 C44 C48 C45 -58.2(7) .
C49 C44 C48 C45 57.6(8) .
C51 C47 C49 C44 -58.7(8) .
C53 C47 C49 C44 61.9(8) .
C18 C44 C49 C47 178.8(6) .
C52 C44 C49 C47 55.9(7) .
C48 C44 C49 C47 -58.6(8) .
C52 C46 C50 C45 58.8(8) .
C51 C46 C50 C45 -60.5(8) .
C48 C45 C50 C46 -57.8(8) .
C53 C45 C50 C46 60.9(7) .
C49 C47 C51 C46 60.3(7) .
C53 C47 C51 C46 -59.7(7) .
C50 C46 C51 C47 59.1(8) .
C52 C46 C51 C47 -60.2(8) .
C18 C44 C52 C46 -179.9(5) .
C48 C44 C52 C46 57.9(7) .
C49 C44 C52 C46 -56.0(7) .
C50 C46 C52 C44 -59.9(7) .
C51 C46 C52 C44 58.9(8) .
C51 C47 C53 C45 60.4(8) .
C49 C47 C53 C45 -60.2(8) .
C48 C45 C53 C47 58.7(8) .
C50 C45 C53 C47 -59.7(8) .
C69 N2 C55 C56 52.8(7) .
C62 N2 C55 C56 172.5(5) .
U2 N2 C55 C56 -71.9(6) .
N2 C55 C56 C61 -128.1(6) .
N2 C55 C56 C57 55.9(8) .
U2 O4 C57 C56 -21.9(10) .
U2 O4 C57 C58 157.7(5) .
C61 C56 C57 O4 178.3(5) .
C55 C56 C57 O4 -5.7(8) .
C61 C56 C57 C58 -1.3(9) .
C55 C56 C57 C58 174.7(5) .
O4 C57 C58 C59 -178.6(5) .
C56 C57 C58 C59 1.0(8) .
O4 C57 C58 C76 0.9(9) .
C56 C57 C58 C76 -179.6(6) .
C57 C58 C59 C60 -0.8(9) .
C76 C58 C59 C60 179.8(6) .
C58 C59 C60 C61 0.8(10) .
C58 C59 C60 C86 -178.6(6) .
C59 C60 C61 C56 -1.0(9) .
C86 C60 C61 C56 178.4(6) .
C57 C56 C61 C60 1.3(9) .
C55 C56 C61 C60 -174.8(6) .
C55 N2 C62 C63 -168.9(6) .
C69 N2 C62 C63 -50.3(8) .
U2 N2 C62 C63 74.5(6) .
N2 C62 C63 C68 121.6(8) .
N2 C62 C63 C64 -60.5(10) .
U2 O5 C64 C63 32.5(14) .
U2 O5 C64 C65 -146.0(7) .
C68 C63 C64 O5 -177.5(8) .
C62 C63 C64 O5 4.6(12) .
C68 C63 C64 C65 1.1(13) .
C62 C63 C64 C65 -176.8(8) .
O5 C64 C65 C66 176.9(8) .
C63 C64 C65 C66 -1.6(13) .
O5 C64 C65 C87 -1.3(14) .
C63 C64 C65 C87 -179.7(8) .
C64 C65 C66 C67 -0.9(14) .
C87 C65 C66 C67 177.3(8) .
C65 C66 C67 C68 3.8(14) .
C65 C66 C67 C97 -179.3(9) .
C66 C67 C68 C63 -4.2(13) .
C97 C67 C68 C63 178.9(8) .
C64 C63 C68 C67 1.9(13) .
C62 C63 C68 C67 179.8(8) .
C55 N2 C69 C70 -85.7(10) .
C62 N2 C69 C70 158.7(9) .
U2 N2 C69 C70 36.9(10) .
C55 N2 C69 C170 -150.8(8) .
C62 N2 C69 C170 93.7(9) .
U2 N2 C69 C170 -28.2(9) .
N2 C69 C70 C71 -61.1(15) .
C170 C69 C70 C71 46.3(11) .
N2 C69 C70 C75 129.5(10) .
C170 C69 C70 C75 -123.2(14) .
U2 O6 C71 C70 53.9(15) .
U2 O6 C71 C72 -125.4(11) .
C69 C70 C71 O6 16.3(18) .
C75 C70 C71 O6 -174.3(11) .
C69 C70 C71 C72 -164.4(11) .
C75 C70 C71 C72 4.9(19) .
O6 C71 C72 C73 172.2(12) .
C70 C71 C72 C73 -7.1(18) .
O6 C71 C72 C98 -9.9(19) .
C70 C71 C72 C98 170.8(11) .
C71 C72 C73 C74 2(2) .
C98 C72 C73 C74 -175.8(13) .
C72 C73 C74 C75 5(2) .
C72 C73 C74 C108 176.1(16) .
C73 C74 C75 C70 -7(2) .
C108 C74 C75 C70 -178.7(15) .
C69 C70 C75 C74 172.3(14) .
C71 C70 C75 C74 3(2) .
C59 C58 C76 C84 -126.2(6) .
C57 C58 C76 C84 54.4(8) .
C59 C58 C76 C81 112.5(7) .
C57 C58 C76 C81 -66.9(7) .
C59 C58 C76 C80 -7.0(8) .
C57 C58 C76 C80 173.6(5) .
C82 C77 C80 C76 59.4(7) .
C85 C77 C80 C76 -60.3(7) .
C58 C76 C80 C77 180.0(5) .
C84 C76 C80 C77 -58.3(7) .
C81 C76 C80 C77 59.0(7) .
C85 C79 C81 C76 60.3(7) .
C83 C79 C81 C76 -61.1(7) .
C58 C76 C81 C79 -179.7(6) .
C84 C76 C81 C79 57.8(7) .
C80 C76 C81 C79 -58.1(7) .
C80 C77 C82 C78 -59.4(7) .
C85 C77 C82 C78 60.2(7) .
C83 C78 C82 C77 -59.6(7) .
C84 C78 C82 C77 60.1(7) .
C81 C79 C83 C78 62.2(7) .
C85 C79 C83 C78 -59.6(7) .
C82 C78 C83 C79 58.8(7) .
C84 C78 C83 C79 -60.4(7) .
C58 C76 C84 C78 -178.4(6) .
C81 C76 C84 C78 -56.4(7) .
C80 C76 C84 C78 59.9(7) .
C83 C78 C84 C76 58.3(8) .
C82 C78 C84 C76 -61.9(7) .
C81 C79 C85 C77 -60.1(8) .
C83 C79 C85 C77 60.9(8) .
C82 C77 C85 C79 -61.0(7) .
C80 C77 C85 C79 59.3(8) .
C66 C65 C87 C91 -105.1(9) .
C64 C65 C87 C91 73.0(10) .
C66 C65 C87 C95 133.8(8) .
C64 C65 C87 C95 -48.1(11) .
C66 C65 C87 C92 13.8(11) .
C64 C65 C87 C92 -168.1(8) .
C93 C88 C91 C87 59.8(8) .
C96 C88 C91 C87 -60.4(8) .
C65 C87 C91 C88 179.7(6) .
C95 C87 C91 C88 -57.8(8) .
C92 C87 C91 C88 58.0(8) .
C94 C90 C92 C87 -59.3(8) .
C96 C90 C92 C87 61.2(8) .
C65 C87 C92 C90 -179.3(6) .
C91 C87 C92 C90 -59.3(8) .
C95 C87 C92 C90 58.1(8) .
C96 C88 C93 C89 59.6(8) .
C91 C88 C93 C89 -61.0(8) .
C94 C89 C93 C88 -59.3(8) .
C95 C89 C93 C88 59.9(8) .
C96 C90 C94 C89 -60.1(8) .
C92 C90 C94 C89 59.4(8) .
C93 C89 C94 C90 59.1(8) .
C95 C89 C94 C90 -60.2(8) .
C65 C87 C95 C89 177.6(6) .
C91 C87 C95 C89 56.6(8) .
C92 C87 C95 C89 -59.5(8) .
C93 C89 C95 C87 -57.4(8) .
C94 C89 C95 C87 61.8(8) .
C93 C88 C96 C90 -59.0(8) .
C91 C88 C96 C90 60.9(8) .
C94 C90 C96 C88 60.0(8) .
C92 C90 C96 C88 -60.8(8) .
C71 C72 C98 C102 -176.9(12) .
C73 C72 C98 C102 0.9(16) .
C71 C72 C98 C106 61.1(16) .
C73 C72 C98 C106 -121.0(13) .
C71 C72 C98 C103 -58.2(14) .
C73 C72 C98 C103 119.6(13) .
C72 C98 C102 C99 176.0(11) .
C106 C98 C102 C99 -59.3(14) .
C103 C98 C102 C99 57.5(14) .
C107 C99 C102 C98 -58.9(15) .
C104 C99 C102 C98 61.8(14) .
C107 C101 C103 C98 59.3(14) .
C105 C101 C103 C98 -59.0(13) .
C102 C98 C103 C101 -58.9(13) .
C72 C98 C103 C101 -179.9(10) .
C106 C98 C103 C101 57.9(13) .
C106 C100 C104 C99 60.7(15) .
C105 C100 C104 C99 -57.6(16) .
C107 C99 C104 C100 58.2(16) .
C102 C99 C104 C100 -61.7(15) .
C104 C100 C105 C101 59.1(15) .
C106 C100 C105 C101 -59.6(14) .
C103 C101 C105 C100 59.7(14) .
C107 C101 C105 C100 -58.9(14) .
C104 C100 C106 C98 -59.2(15) .
C105 C100 C106 C98 60.3(15) .
C102 C98 C106 C100 58.1(15) .
C72 C98 C106 C100 -177.8(11) .
C103 C98 C106 C100 -58.7(14) .
C104 C99 C107 C101 -59.9(16) .
C102 C99 C107 C101 58.9(16) .
C103 C101 C107 C99 -59.5(16) .
C105 C101 C107 C99 59.7(15) .
O7 U2 O106 C171 90.2(14) .
O6 U2 O106 C171 -15.3(11) .
O4 U2 O106 C171 129.4(11) .
O5 U2 O106 C171 -19.0(11) .
O8 U2 O106 C171 -159.6(10) .
O9 U2 O106 C171 -95.8(11) .
N2 U2 O106 C171 54.4(11) .
U1 U2 O106 C171 -180.0(9) .
C70 C69 C170 C171 -60.9(14) .
N2 C69 C170 C171 49.1(17) .
C70 C69 C170 C175 117.6(13) .
N2 C69 C170 C175 -132.3(10) .
U2 O106 C171 C170 -54.9(17) .
U2 O106 C171 C172 131.8(12) .
C175 C170 C171 O106 175.8(12) .
C69 C170 C171 O106 -6(2) .
C175 C170 C171 C172 -11(2) .
C69 C170 C171 C172 168.0(12) .
O106 C171 C172 C173 -176.7(13) .
C170 C171 C172 C173 10(2) .
O106 C171 C172 C198 4(2) .
C170 C171 C172 C198 -169.0(13) .
C171 C172 C173 C174 -4(2) .
C198 C172 C173 C174 175.5(13) .
C172 C173 C174 C175 -3(2) .
C172 C173 C174 C208 178.9(13) .
C173 C174 C175 C170 2.5(19) .
C208 C174 C175 C170 -179.0(13) .
C208 C174 C175 C170 -171.2(16) 2_675
C171 C170 C175 C174 4(2) .
C69 C170 C175 C174 -174.6(11) .
C173 C172 C198 C206 -114.6(14) .
C171 C172 C198 C206 64.5(17) .
C173 C172 C198 C203 5.4(18) .
C171 C172 C198 C203 -175.4(12) .
C173 C172 C198 C202 123.8(14) .
C171 C172 C198 C202 -57.1(18) .
C207 C199 C202 C198 62.4(16) .
C204 C199 C202 C198 -58.7(15) .
C172 C198 C202 C199 -180.0(12) .
C206 C198 C202 C199 56.8(15) .
C203 C198 C202 C199 -58.5(15) .
C207 C201 C203 C198 -58.7(15) .
C205 C201 C203 C198 59.6(15) .
C172 C198 C203 C201 179.5(12) .
C206 C198 C203 C201 -58.5(15) .
C202 C198 C203 C201 57.3(15) .
C205 C200 C204 C199 61.8(14) .
C206 C200 C204 C199 -59.6(15) .
C207 C199 C204 C200 -62.6(15) .
C202 C199 C204 C200 59.4(15) .
C204 C200 C205 C201 -61.1(15) .
C206 C200 C205 C201 61.3(16) .
C207 C201 C205 C200 59.5(15) .
C203 C201 C205 C200 -59.9(15) .
C204 C200 C206 C198 60.5(15) .
C205 C200 C206 C198 -60.3(15) .
C172 C198 C206 C200 179.3(11) .
C203 C198 C206 C200 57.3(14) .
C202 C198 C206 C200 -56.9(14) .
C202 C199 C207 C201 -60.6(15) .
C204 C199 C207 C201 61.4(14) .
C203 C201 C207 C199 57.7(15) .
C205 C201 C207 C199 -59.7(15) .
U2 O9 N3 C113 -110.3(6) .
U2 O9 N3 C109 69.3(8) .
O9 N3 C109 C110 177.4(7) .
C113 N3 C109 C110 -3.0(11) .
N3 C109 C110 C111 2.0(13) .
C109 C110 C111 C112 0.4(14) .
C110 C111 C112 C113 -1.9(14) .
O9 N3 C113 C112 -178.8(7) .
C109 N3 C113 C112 1.6(11) .
C111 C112 C113 N3 1.0(13) .
C114 O10 C115 C116 174.5(8) .
O10 C115 C116 O11 63.3(11) .
C115 C116 O11 C117 -179.6(9) .
C118 O12 C119 C120 -167.2(19) .
O12 C119 C120 O13 -66(3) .
C119 C120 O13 C121 -112(3) .
C122 O14 C123 C124 178.8(17) .
O14 C123 C124 O15 70(3) .
C123 C124 O15 C125 173(3) .
